data_7249349
loop_
_publ_author_name
'Li, Ying-Yu'
'Qiu, Qi-Ming'
'Fan, Si-Jie'
'Xu, Jian-Jie'
'Mou, Wen-Long'
'Hou, Chuan-Bing'
'Liu, Min'
'Yang, Yu-Ping'
'Dai, Li-Xiong'
'Han, Hong-Liang'
'Jin, Qiong-Hua'

_publ_section_title
;
 A series of rare-earth phosphine-oxygen complexes containing
 [PW12O40]3&#x2212; with highly efficient photocatalytic degradation of MB
;
_journal_issue 40
_journal_name_full CrystEngComm
_journal_page_first 5809
_journal_page_last 5819
_journal_paper_doi 10.1039/D4CE00851K
_journal_volume 26
_journal_year 2024
_chemical_formula_sum 'C42 H100 Gd O60 P7 W12'
_chemical_formula_weight 4145.45
_space_group_crystal_system triclinic
_space_group_IT_number 2
_space_group_name_Hall '-P 1'
_space_group_name_H-M_alt 'P -1'
_atom_sites_solution_hydrogens mixed
_audit_creation_method SHELXL-2019/2
_audit_update_record
;
2023-03-10 deposited with the CCDC.	2024-09-12 downloaded from the CCDC.
;
_cell_angle_alpha 79.254(2)
_cell_angle_beta 83.242(3)
_cell_angle_gamma 88.856(3)
_cell_formula_units_Z 2
_cell_length_a 15.9020(16)
_cell_length_b 16.2959(18)
_cell_length_c 21.296(2)
_cell_measurement_reflns_used 5103
_cell_measurement_temperature 293(2)
_cell_measurement_theta_max 26.664
_cell_measurement_theta_min 2.371
_cell_volume 5384.1(10)
_computing_structure_refinement 'SHELXL-2019/2 (Sheldrick, 2019)'
_diffrn_ambient_temperature 293(2)
_diffrn_measured_fraction_theta_full 0.976
_diffrn_measured_fraction_theta_max 0.976
_diffrn_measurement_device_type 'CCD area detector'
_diffrn_measurement_method 'phi and omega scans'
_diffrn_radiation_type MoK\a
_diffrn_radiation_wavelength 0.71073
_diffrn_reflns_av_R_equivalents 0.0763
_diffrn_reflns_av_unetI/netI 0.1319
_diffrn_reflns_Laue_measured_fraction_full 0.976
_diffrn_reflns_Laue_measured_fraction_max 0.976
_diffrn_reflns_limit_h_max 13
_diffrn_reflns_limit_h_min -18
_diffrn_reflns_limit_k_max 18
_diffrn_reflns_limit_k_min -19
_diffrn_reflns_limit_l_max 25
_diffrn_reflns_limit_l_min -23
_diffrn_reflns_number 26816
_diffrn_reflns_point_group_measured_fraction_full 0.976
_diffrn_reflns_point_group_measured_fraction_max 0.976
_diffrn_reflns_theta_full 25.019
_diffrn_reflns_theta_max 25.019
_diffrn_reflns_theta_min 1.869
_exptl_absorpt_coefficient_mu 13.553
_exptl_absorpt_correction_T_max 0.2931
_exptl_absorpt_correction_T_min 0.1327
_exptl_absorpt_correction_type multi-scan
_exptl_absorpt_process_details sadabs
_exptl_crystal_density_diffrn 2.557
_exptl_crystal_F_000 3778
_exptl_crystal_size_max 0.250
_exptl_crystal_size_mid 0.160
_exptl_crystal_size_min 0.120
_refine_diff_density_max 2.686
_refine_diff_density_min -3.617
_refine_diff_density_rms 0.404
_refine_ls_extinction_method none
_refine_ls_goodness_of_fit_ref 1.076
_refine_ls_hydrogen_treatment constr
_refine_ls_matrix_type full
_refine_ls_number_parameters 1140
_refine_ls_number_reflns 18548
_refine_ls_number_restraints 4355
_refine_ls_restrained_S_all 0.994
_refine_ls_R_factor_all 0.1418
_refine_ls_R_factor_gt 0.0795
_refine_ls_shift/su_max 0.002
_refine_ls_shift/su_mean 0.000
_refine_ls_structure_factor_coef Fsqd
_refine_ls_weighting_details 'w=1/[\s^2^(Fo^2^)+(0.0752P)^2^] where P=(Fo^2^+2Fc^2^)/3'
_refine_ls_weighting_scheme calc
_refine_ls_wR_factor_gt 0.1811
_refine_ls_wR_factor_ref 0.1994
_reflns_Friedel_coverage 0.000
_reflns_number_gt 9443
_reflns_number_total 18548
_reflns_threshold_expression 'I > 2\s(I)'
_cod_data_source_file d4ce00851k21.cif
_cod_data_source_block 221123b_sq
_cod_depositor_comments 'Adding full bibliography for 7249339--7249349.cif.'
_cod_database_code 7249349
_shelx_shelxl_version_number 2019/2
_shelx_space_group_comment
;
The symmetry employed for this shelxl refinement is uniquely defined
by the following loop, which should always be used as a source of
symmetry information in preference to the above space-group names.
They are only intended as comments.
;
_shelx_estimated_absorpt_t_min 0.133
_shelx_estimated_absorpt_t_max 0.293

loop_
_space_group_symop_operation_xyz
'x, y, z'
'-x, -y, -z'

loop_
_atom_site_label
_atom_site_type_symbol
_atom_site_fract_x
_atom_site_fract_y
_atom_site_fract_z
_atom_site_U_iso_or_equiv
_atom_site_adp_type
_atom_site_occupancy
_atom_site_site_symmetry_order
_atom_site_calc_flag
_atom_site_refinement_flags_posn
_atom_site_refinement_flags_adp
_atom_site_refinement_flags_occupancy
_atom_site_disorder_assembly
_atom_site_disorder_group
W1 W 0.11456(7) 0.41009(7) 0.33057(5) 0.0395(3) Uani 1 1 d . U . . .
W2 W 0.23781(8) 0.26120(7) 0.42852(5) 0.0447(3) Uani 1 1 d . U . . .
W3 W 0.30193(7) 0.07003(7) 0.37691(5) 0.0414(3) Uani 1 1 d . U . . .
W4 W 0.23433(7) 0.02148(7) 0.23195(5) 0.0389(3) Uani 1 1 d . U . . .
W5 W 0.11140(7) 0.16905(7) 0.13523(4) 0.0368(3) Uani 1 1 d . U . . .
W6 W 0.04872(7) 0.36192(7) 0.18590(5) 0.0384(3) Uani 1 1 d . U . . .
W7 W 0.26568(7) 0.40882(7) 0.19193(5) 0.0405(3) Uani 1 1 d . U . . .
W8 W 0.39184(7) 0.26317(8) 0.29067(5) 0.0450(3) Uani 1 1 d . U . . .
W9 W 0.32864(7) 0.21398(7) 0.14488(5) 0.0407(3) Uani 1 1 d . U . . .
W10 W 0.01873(7) 0.21787(7) 0.41881(4) 0.0366(3) Uani 1 1 d . U . . .
W11 W 0.08230(7) 0.02430(6) 0.37117(5) 0.0353(3) Uani 1 1 d . U . . .
W12 W -0.04283(6) 0.16760(7) 0.27373(5) 0.0357(3) Uani 1 1 d . U . . .
Gd1 Gd 0.68049(7) 0.71372(7) 0.26809(5) 0.0282(3) Uani 1 1 d . U . . .
O1 O 0.1464(15) 0.2576(14) 0.3419(8) 0.047(3) Uani 0.465(10) 1 d D U P A 1
O2 O 0.1966(16) 0.1217(8) 0.3044(11) 0.044(3) Uani 0.465(10) 1 d D U P A 1
O3 O 0.0990(11) 0.2231(16) 0.2385(10) 0.044(3) Uani 0.465(10) 1 d D U P A 1
O4 O 0.2539(11) 0.2640(14) 0.2417(10) 0.045(3) Uani 0.465(10) 1 d D U P A 1
O1' O 0.0934(10) 0.1701(13) 0.3210(9) 0.042(3) Uani 0.535(10) 1 d D U P A 2
O2' O 0.2014(14) 0.1746(13) 0.2208(7) 0.044(3) Uani 0.535(10) 1 d D U P A 2
O3' O 0.2494(11) 0.2062(14) 0.3244(9) 0.047(3) Uani 0.535(10) 1 d D U P A 2
O4' O 0.1555(14) 0.3112(7) 0.2591(10) 0.044(3) Uani 0.535(10) 1 d D U P A 2
O5 O 0.1924(11) 0.3668(11) 0.3889(8) 0.057(3) Uani 1 1 d . U . . .
O6 O 0.2648(11) 0.1478(11) 0.4350(8) 0.054(3) Uani 1 1 d . U . . .
O7 O 0.3019(11) 0.0237(11) 0.3009(8) 0.049(3) Uani 1 1 d . U . . .
O8 O 0.1596(11) 0.0598(11) 0.1717(8) 0.054(3) Uani 1 1 d . U . . .
O9 O 0.0842(11) 0.2803(11) 0.1333(8) 0.051(3) Uani 1 1 d . U . . .
O10 O 0.0472(11) 0.4100(11) 0.2620(8) 0.053(3) Uani 1 1 d . U . . .
O11 O 0.2069(11) 0.4434(11) 0.2659(8) 0.054(3) Uani 1 1 d . U . . .
O12 O 0.3348(12) 0.2890(11) 0.3668(8) 0.059(3) Uani 1 1 d . U . . .
O13 O 0.3826(11) 0.1472(11) 0.3308(8) 0.057(3) Uani 1 1 d . U . . .
O14 O 0.3170(11) 0.0983(11) 0.1772(8) 0.056(3) Uani 1 1 d . U . . .
O15 O 0.2297(11) 0.2052(11) 0.1047(8) 0.056(3) Uani 1 1 d . U . . .
O16 O 0.1639(11) 0.4055(11) 0.1569(8) 0.055(3) Uani 1 1 d . U . . .
O17 O 0.3497(11) 0.3641(11) 0.2466(8) 0.055(3) Uani 1 1 d . U . . .
O18 O 0.4002(11) 0.2260(11) 0.2097(8) 0.054(3) Uani 1 1 d . U . . .
O19 O 0.3058(11) 0.3322(11) 0.1394(8) 0.049(3) Uani 1 1 d . U . . .
O20 O 0.0332(11) 0.3350(11) 0.3809(8) 0.056(3) Uani 1 1 d . U . . .
O21 O 0.1203(11) 0.2236(11) 0.4549(8) 0.055(3) Uani 1 1 d . U . . .
O22 O 0.1848(11) 0.0300(11) 0.4036(8) 0.052(3) Uani 1 1 d . U . . .
O23 O 0.1429(11) -0.0117(11) 0.2965(8) 0.051(3) Uani 1 1 d . U . . .
O24 O 0.0145(11) 0.1410(11) 0.1972(8) 0.050(3) Uani 1 1 d . U . . .
O25 O -0.0274(11) 0.2819(11) 0.2353(8) 0.055(3) Uani 1 1 d . U . . .
O26 O 0.0458(11) 0.0994(10) 0.4248(8) 0.049(3) Uani 1 1 d . U . . .
O27 O -0.0018(11) 0.0631(10) 0.3181(7) 0.049(3) Uani 1 1 d . U . . .
O28 O -0.0539(11) 0.2083(11) 0.3546(8) 0.050(3) Uani 1 1 d . U . . .
O29 O 0.0871(12) 0.4987(10) 0.3557(9) 0.060(5) Uani 1 1 d . U . . .
O30 O 0.2679(12) 0.2834(12) 0.4962(8) 0.064(5) Uani 1 1 d . U . . .
O31 O 0.3567(12) 0.0016(13) 0.4237(8) 0.067(5) Uani 1 1 d . U . . .
O32 O 0.2600(11) -0.0690(10) 0.2112(9) 0.055(5) Uani 1 1 d . U . . .
O33 O 0.0771(11) 0.1493(10) 0.0668(7) 0.047(4) Uani 1 1 d . U . . .
O34 O -0.0101(11) 0.4239(12) 0.1397(7) 0.055(5) Uani 1 1 d . U . . .
O35 O 0.3058(14) 0.5016(13) 0.1499(9) 0.078(5) Uani 1 1 d . U . . .
O36 O 0.4935(12) 0.2860(12) 0.2952(9) 0.068(5) Uani 1 1 d . U . . .
O37 O 0.4001(11) 0.2177(12) 0.0823(8) 0.059(5) Uani 1 1 d . U . . .
O38 O -0.0556(11) 0.2177(10) 0.4822(8) 0.051(4) Uani 1 1 d . U . . .
O39 O 0.0411(12) -0.0679(11) 0.4135(8) 0.056(5) Uani 1 1 d . U . . .
O40 O -0.1441(11) 0.1478(11) 0.2687(9) 0.061(5) Uani 1 1 d . U . . .
O41 O 0.6991(10) 0.8170(10) 0.1739(7) 0.046(3) Uani 1 1 d . U . . .
O42 O 0.8355(12) 0.8910(11) 0.1114(8) 0.063(3) Uani 1 1 d D U . . .
O43 O 0.6842(10) 0.9125(10) 0.0690(7) 0.053(3) Uani 1 1 d D U . . .
O44 O 0.7022(10) 0.6254(10) 0.1880(7) 0.045(3) Uani 1 1 d . U . . .
O45 O 0.7816(10) 0.5630(10) 0.0997(7) 0.052(3) Uani 1 1 d D U . . .
O46 O 0.6174(11) 0.5701(10) 0.1057(7) 0.055(3) Uani 1 1 d D U . . .
O47 O 0.8307(10) 0.7196(10) 0.2404(8) 0.047(3) Uani 1 1 d . U . . .
O48 O 0.9549(10) 0.7023(11) 0.1624(8) 0.061(3) Uani 1 1 d D U . . .
O49 O 0.9772(11) 0.6818(10) 0.2780(8) 0.057(3) Uani 1 1 d D U . . .
O50 O 0.7187(10) 0.5808(10) 0.3260(7) 0.045(3) Uani 1 1 d . U . . .
O51 O 0.7633(11) 0.4576(10) 0.4092(7) 0.054(4) Uani 1 1 d D U . . .
O52 O 0.7237(11) 0.4359(9) 0.3058(7) 0.046(3) Uani 1 1 d D U . . .
O53 O 0.5450(10) 0.7063(10) 0.2322(7) 0.044(3) Uani 1 1 d . U . . .
O54 O 0.4718(10) 0.7211(11) 0.1340(7) 0.048(3) Uani 1 1 d D U . . .
O55 O 0.3819(11) 0.7254(9) 0.2413(7) 0.051(3) Uani 1 1 d D U . . .
O56 O 0.6168(10) 0.8416(10) 0.2917(7) 0.040(3) Uani 1 1 d . U . . .
O57 O 0.5339(11) 0.9539(10) 0.3416(7) 0.050(3) Uani 1 1 d D U . . .
O58 O 0.6093(10) 0.9850(9) 0.2297(7) 0.049(3) Uani 1 1 d D U . . .
O59 O 0.7464(11) 0.7479(11) 0.3599(8) 0.055(4) Uani 1 1 d . U . . .
H59A H 0.721274 0.726527 0.397548 0.066 Uiso 1 1 d R U . . .
H59B H 0.797813 0.731587 0.351098 0.066 Uiso 1 1 d R U . . .
O60 O 0.5793(10) 0.6685(10) 0.3680(7) 0.047(4) Uani 1 1 d . U . . .
H60A H 0.534236 0.649382 0.356090 0.071 Uiso 1 1 d R U . . .
H60C H 0.566256 0.711442 0.385750 0.071 Uiso 1 1 d R U . . .
P1 P 0.1744(4) 0.2159(4) 0.2815(2) 0.0254(11) Uani 1 1 d D U . . .
P2 P 0.7477(5) 0.8497(4) 0.1093(3) 0.0462(17) Uani 1 1 d . U . . .
P4 P 0.9120(4) 0.6724(4) 0.2311(3) 0.0425(16) Uani 1 1 d . U . . .
P5 P 0.7669(5) 0.5024(4) 0.3371(3) 0.0406(16) Uani 1 1 d . U . . .
P6 P 0.4713(4) 0.7472(4) 0.2009(3) 0.0388(15) Uani 1 1 d . U . . .
P3 P 0.6992(4) 0.6165(4) 0.1184(3) 0.0401(16) Uani 1 1 d . U . . .
P7 P 0.5608(4) 0.9136(4) 0.2817(3) 0.0385(15) Uani 1 1 d . U . . .
C1 C 0.7740(15) 0.7697(15) 0.0640(12) 0.050(3) Uani 1 1 d D U . . .
H1A H 0.795391 0.795499 0.020374 0.060 Uiso 1 1 calc R U . . .
H1B H 0.819245 0.736192 0.082419 0.060 Uiso 1 1 calc R U . . .
C2 C 0.7001(15) 0.7120(15) 0.0614(12) 0.051(3) Uani 1 1 d D U . . .
H2A H 0.703097 0.699209 0.018524 0.061 Uiso 1 1 calc R U . . .
H2B H 0.647281 0.741210 0.069369 0.061 Uiso 1 1 calc R U . . .
C3 C 0.8436(15) 0.9639(19) 0.1394(10) 0.074(5) Uani 1 1 d D U . . .
H3 H 0.795370 1.000674 0.129933 0.089 Uiso 1 1 calc R U . . .
C4 C 0.925(2) 1.010(2) 0.1072(15) 0.133(11) Uani 1 1 d D U . . .
H4A H 0.930881 1.059072 0.125435 0.199 Uiso 1 1 calc R U . . .
H4B H 0.972428 0.974173 0.114197 0.199 Uiso 1 1 calc R U . . .
H4C H 0.921333 1.026419 0.061890 0.199 Uiso 1 1 calc R U . . .
C5 C 0.841(2) 0.9401(19) 0.2119(9) 0.093(7) Uani 1 1 d D U . . .
H5A H 0.846780 0.989414 0.229669 0.139 Uiso 1 1 calc R U . . .
H5B H 0.788513 0.912937 0.229683 0.139 Uiso 1 1 calc R U . . .
H5C H 0.887223 0.902728 0.222218 0.139 Uiso 1 1 calc R U . . .
C6 C 0.6977(13) 0.9421(13) 0.0004(12) 0.057(5) Uani 1 1 d D U . . .
H6 H 0.719866 0.895690 -0.019988 0.068 Uiso 1 1 calc R U . . .
C7 C 0.7637(16) 1.0118(17) -0.0150(12) 0.088(8) Uani 1 1 d D U . . .
H7A H 0.772588 1.031384 -0.060676 0.133 Uiso 1 1 calc R U . . .
H7B H 0.744114 1.057032 0.005988 0.133 Uiso 1 1 calc R U . . .
H7C H 0.816048 0.990795 -0.000007 0.133 Uiso 1 1 calc R U . . .
C8 C 0.6120(14) 0.9674(19) -0.0230(12) 0.096(9) Uani 1 1 d D U . . .
H8A H 0.619722 0.987308 -0.068701 0.143 Uiso 1 1 calc R U . . .
H8B H 0.574833 0.919884 -0.013322 0.143 Uiso 1 1 calc R U . . .
H8C H 0.587762 1.010832 -0.001848 0.143 Uiso 1 1 calc R U . . .
C9 C 0.8020(14) 0.5477(13) 0.0324(13) 0.062(5) Uani 1 1 d D U . . .
H9 H 0.766148 0.582698 0.003757 0.075 Uiso 1 1 calc R U . . .
C10 C 0.8951(15) 0.5717(19) 0.0123(13) 0.104(9) Uani 1 1 d D U . . .
H10A H 0.911335 0.563014 -0.030810 0.156 Uiso 1 1 calc R U . . .
H10B H 0.902788 0.629456 0.014150 0.156 Uiso 1 1 calc R U . . .
H10C H 0.929561 0.537690 0.041007 0.156 Uiso 1 1 calc R U . . .
C11 C 0.784(2) 0.4556(15) 0.0341(14) 0.106(8) Uani 1 1 d D U . . .
H11A H 0.796886 0.443345 -0.008365 0.160 Uiso 1 1 calc R U . . .
H11B H 0.819607 0.421849 0.062511 0.160 Uiso 1 1 calc R U . . .
H11C H 0.726011 0.443464 0.049391 0.160 Uiso 1 1 calc R U . . .
C12 C 0.5940(14) 0.4874(18) 0.1407(10) 0.063(5) Uani 1 1 d D U . . .
H12 H 0.646381 0.455985 0.147453 0.075 Uiso 1 1 calc R U . . .
C13 C 0.5463(18) 0.4901(17) 0.2064(9) 0.077(6) Uani 1 1 d D U . . .
H13A H 0.531868 0.434248 0.228213 0.115 Uiso 1 1 calc R U . . .
H13B H 0.581385 0.515375 0.231258 0.115 Uiso 1 1 calc R U . . .
H13C H 0.495521 0.522237 0.201258 0.115 Uiso 1 1 calc R U . . .
C14 C 0.5437(19) 0.4426(16) 0.1000(12) 0.091(9) Uani 1 1 d D U . . .
H14A H 0.528321 0.387692 0.123368 0.136 Uiso 1 1 calc R U . . .
H14B H 0.493413 0.473763 0.090593 0.136 Uiso 1 1 calc R U . . .
H14C H 0.577884 0.438140 0.060477 0.136 Uiso 1 1 calc R U . . .
C15 C 0.8960(17) 0.5612(14) 0.2398(9) 0.049(3) Uani 1 1 d D U . . .
H15A H 0.849400 0.552051 0.216252 0.058 Uiso 1 1 calc R U . . .
H15B H 0.946363 0.537296 0.219953 0.058 Uiso 1 1 calc R U . . .
C16 C 0.8770(16) 0.5144(16) 0.3092(10) 0.050(4) Uani 1 1 d D U . . .
H16A H 0.903920 0.543196 0.337431 0.061 Uiso 1 1 d DR U . . .
H16B H 0.902204 0.459321 0.311786 0.061 Uiso 1 1 d R U . . .
C17 C 1.0515(19) 0.7185(15) 0.1370(11) 0.069(5) Uani 1 1 d D U . . .
H17 H 1.080337 0.748301 0.164282 0.083 Uiso 1 1 calc R U . . .
C18 C 1.0867(17) 0.6312(16) 0.1362(15) 0.105(8) Uani 1 1 d D U . . .
H18A H 1.087084 0.601517 0.179526 0.158 Uiso 1 1 calc R U . . .
H18B H 1.051835 0.601866 0.113757 0.158 Uiso 1 1 calc R U . . .
H18C H 1.143425 0.635140 0.114652 0.158 Uiso 1 1 calc R U . . .
C19 C 1.049(2) 0.769(2) 0.0689(13) 0.140(11) Uani 1 1 d D U . . .
H19A H 1.026905 0.823364 0.071296 0.210 Uiso 1 1 calc R U . . .
H19B H 1.105813 0.773898 0.046853 0.210 Uiso 1 1 calc R U . . .
H19C H 1.014223 0.740624 0.045958 0.210 Uiso 1 1 calc R U . . .
C20 C 0.9707(14) 0.7512(16) 0.3161(10) 0.061(5) Uani 1 1 d D U . . .
H20 H 0.921341 0.785962 0.305650 0.074 Uiso 1 1 calc R U . . .
C21 C 1.0511(18) 0.8036(16) 0.2957(14) 0.102(9) Uani 1 1 d D U . . .
H21A H 1.054181 0.827317 0.250710 0.153 Uiso 1 1 calc R U . . .
H21B H 1.050053 0.847649 0.320115 0.153 Uiso 1 1 calc R U . . .
H21C H 1.099608 0.768867 0.303507 0.153 Uiso 1 1 calc R U . . .
C22 C 0.9581(17) 0.7101(18) 0.3865(9) 0.107(8) Uani 1 1 d D U . . .
H22A H 0.985430 0.656581 0.391993 0.161 Uiso 1 1 calc R U . . .
H22B H 0.898653 0.702885 0.400596 0.161 Uiso 1 1 calc DR U . . .
H22C H 0.982260 0.744742 0.411630 0.161 Uiso 1 1 calc R U . . .
C23 C 0.7905(15) 0.4922(13) 0.4618(12) 0.065(5) Uani 1 1 d D U . . .
H23 H 0.832070 0.453952 0.482082 0.078 Uiso 1 1 calc R U . . .
C24 C 0.8328(15) 0.5768(14) 0.4374(13) 0.109(7) Uani 1 1 d D U . . .
H24A H 0.819804 0.611944 0.468700 0.163 Uiso 1 1 calc R U . . .
H24B H 0.812276 0.602299 0.397694 0.163 Uiso 1 1 calc DR U . . .
H24C H 0.893009 0.569551 0.430244 0.163 Uiso 1 1 calc DR U . . .
C25 C 0.7139(17) 0.4965(18) 0.5121(11) 0.085(8) Uani 1 1 d D U . . .
H25A H 0.731132 0.519192 0.547077 0.128 Uiso 1 1 calc R U . . .
H25B H 0.671223 0.531624 0.492633 0.128 Uiso 1 1 calc R U . . .
H25C H 0.691264 0.441382 0.528065 0.128 Uiso 1 1 calc R U . . .
C26 C 0.7582(15) 0.3495(14) 0.3042(9) 0.051(5) Uani 1 1 d D U . . .
H26 H 0.817539 0.346020 0.312728 0.061 Uiso 1 1 calc R U . . .
C27 C 0.750(2) 0.3336(15) 0.2369(9) 0.087(9) Uani 1 1 d D U . . .
H27A H 0.771169 0.278972 0.233169 0.130 Uiso 1 1 calc R U . . .
H27B H 0.691448 0.337085 0.229611 0.130 Uiso 1 1 calc R U . . .
H27C H 0.782008 0.374796 0.205620 0.130 Uiso 1 1 calc R U . . .
C28 C 0.7028(19) 0.2904(13) 0.3562(10) 0.078(7) Uani 1 1 d D U . . .
H28A H 0.722268 0.234089 0.357220 0.117 Uiso 1 1 calc R U . . .
H28B H 0.706281 0.305531 0.397331 0.117 Uiso 1 1 calc R U . . .
H28C H 0.645137 0.294530 0.346860 0.117 Uiso 1 1 calc R U . . .
C29 C 0.4708(16) 0.8569(15) 0.1913(10) 0.045(3) Uani 1 1 d D U . . .
H29A H 0.522538 0.878183 0.165045 0.054 Uiso 1 1 calc R U . . .
H29B H 0.423839 0.878131 0.167820 0.054 Uiso 1 1 calc R U . . .
C30 C 0.4636(15) 0.8923(16) 0.2537(10) 0.044(4) Uani 1 1 d D U . . .
H30A H 0.431405 0.853026 0.287376 0.052 Uiso 1 1 calc R U . . .
H30B H 0.431265 0.943721 0.247281 0.052 Uiso 1 1 calc R U . . .
C31 C 0.4220(12) 0.7428(17) 0.0826(13) 0.064(5) Uani 1 1 d D U . . .
H31 H 0.446989 0.794432 0.056629 0.076 Uiso 1 1 calc R U . . .
C32 C 0.4309(18) 0.6790(19) 0.0383(12) 0.095(8) Uani 1 1 d D U . . .
H32A H 0.396391 0.695523 0.004031 0.143 Uiso 1 1 calc R U . . .
H32B H 0.489034 0.676140 0.020641 0.143 Uiso 1 1 calc R U . . .
H32C H 0.412846 0.625201 0.062343 0.143 Uiso 1 1 calc R U . . .
C33 C 0.3315(12) 0.765(2) 0.1041(14) 0.089(7) Uani 1 1 d D U . . .
H33A H 0.320175 0.821279 0.084978 0.133 Uiso 1 1 calc R U . . .
H33B H 0.323353 0.758506 0.150099 0.133 Uiso 1 1 calc DR U . . .
H33C H 0.293525 0.727823 0.090767 0.133 Uiso 1 1 calc DR U . . .
C34 C 0.3317(16) 0.6419(14) 0.2580(10) 0.055(4) Uani 1 1 d D U . . .
H34 H 0.271040 0.649928 0.269875 0.066 Uiso 1 1 calc R U . . .
C35 C 0.350(2) 0.6044(16) 0.1971(11) 0.108(7) Uani 1 1 d D U . . .
H35A H 0.308654 0.624371 0.168265 0.163 Uiso 1 1 calc DR U . . .
H35B H 0.346557 0.544612 0.208357 0.163 Uiso 1 1 calc R U . . .
H35C H 0.405424 0.620696 0.176456 0.163 Uiso 1 1 calc R U . . .
C36 C 0.3745(19) 0.5893(14) 0.3127(10) 0.084(7) Uani 1 1 d D U . . .
H36A H 0.362985 0.613070 0.350761 0.126 Uiso 1 1 calc R U . . .
H36B H 0.352886 0.533245 0.321046 0.126 Uiso 1 1 calc R U . . .
H36C H 0.434566 0.588573 0.300443 0.126 Uiso 1 1 calc R U . . .
C37 C 0.5913(17) 0.9606(11) 0.3905(9) 0.053(5) Uani 1 1 d D U . . .
H37 H 0.650562 0.959355 0.371826 0.064 Uiso 1 1 calc R U . . .
C38 C 0.5713(19) 0.8846(13) 0.4446(10) 0.071(7) Uani 1 1 d D U . . .
H38A H 0.606890 0.885667 0.477821 0.107 Uiso 1 1 calc R U . . .
H38B H 0.512986 0.886455 0.462088 0.107 Uiso 1 1 calc R U . . .
H38C H 0.581510 0.834277 0.427591 0.107 Uiso 1 1 calc R U . . .
C39 C 0.5713(19) 1.0435(12) 0.4129(12) 0.076(8) Uani 1 1 d D U . . .
H39A H 0.607383 1.050080 0.444779 0.115 Uiso 1 1 calc R U . . .
H39B H 0.580830 1.088714 0.376905 0.115 Uiso 1 1 calc R U . . .
H39C H 0.513183 1.043604 0.431233 0.115 Uiso 1 1 calc R U . . .
C40 C 0.5780(14) 1.0689(14) 0.2113(9) 0.051(5) Uani 1 1 d D U . . .
H40 H 0.525344 1.075452 0.238809 0.061 Uiso 1 1 calc R U . . .
C41 C 0.6433(17) 1.1318(13) 0.2211(13) 0.072(7) Uani 1 1 d D U . . .
H41A H 0.622481 1.187534 0.208871 0.108 Uiso 1 1 calc R U . . .
H41B H 0.652737 1.122338 0.265603 0.108 Uiso 1 1 calc R U . . .
H41C H 0.695564 1.125056 0.195070 0.108 Uiso 1 1 calc R U . . .
C42 C 0.5593(17) 1.0837(14) 0.1410(9) 0.064(7) Uani 1 1 d D U . . .
H42A H 0.538483 1.139522 0.129215 0.097 Uiso 1 1 calc R U . . .
H42B H 0.610266 1.076516 0.113681 0.097 Uiso 1 1 calc R U . . .
H42C H 0.517345 1.044456 0.136275 0.097 Uiso 1 1 calc R U . . .

loop_
_atom_site_aniso_label
_atom_site_aniso_U_11
_atom_site_aniso_U_22
_atom_site_aniso_U_33
_atom_site_aniso_U_23
_atom_site_aniso_U_13
_atom_site_aniso_U_12
W1 0.0421(7) 0.0359(7) 0.0445(6) -0.0188(5) -0.0038(5) -0.0007(5)
W2 0.0524(8) 0.0543(8) 0.0311(6) -0.0158(5) -0.0052(5) -0.0134(6)
W3 0.0376(7) 0.0508(7) 0.0348(6) -0.0078(5) -0.0017(5) 0.0089(6)
W4 0.0331(7) 0.0407(7) 0.0449(6) -0.0178(5) 0.0020(5) 0.0044(5)
W5 0.0426(7) 0.0422(7) 0.0273(5) -0.0131(5) 0.0017(5) -0.0070(5)
W6 0.0386(7) 0.0405(7) 0.0323(6) -0.0034(5) 0.0049(5) 0.0067(5)
W7 0.0376(7) 0.0398(7) 0.0406(6) -0.0050(5) 0.0078(5) -0.0148(5)
W8 0.0257(7) 0.0619(8) 0.0489(7) -0.0181(6) 0.0050(5) -0.0127(6)
W9 0.0263(7) 0.0607(8) 0.0321(6) -0.0102(5) 0.0120(5) -0.0029(5)
W10 0.0302(7) 0.0501(7) 0.0278(5) -0.0110(5) 0.0104(4) -0.0032(5)
W11 0.0336(7) 0.0358(6) 0.0339(6) -0.0040(5) 0.0048(5) -0.0071(5)
W12 0.0219(6) 0.0443(7) 0.0416(6) -0.0156(5) 0.0073(5) -0.0063(5)
Gd1 0.0233(7) 0.0346(7) 0.0267(6) -0.0108(5) 0.0061(5) -0.0021(5)
O1 0.046(5) 0.051(5) 0.044(4) -0.013(4) 0.004(4) -0.006(4)
O2 0.042(5) 0.048(5) 0.043(5) -0.016(5) 0.003(5) -0.001(5)
O3 0.043(5) 0.046(5) 0.044(5) -0.015(5) 0.005(5) -0.003(5)
O4 0.043(5) 0.050(5) 0.044(5) -0.018(5) 0.004(5) -0.005(5)
O1' 0.042(5) 0.044(5) 0.043(5) -0.020(5) 0.003(5) -0.003(5)
O2' 0.040(5) 0.050(5) 0.042(5) -0.013(5) 0.004(5) -0.004(5)
O3' 0.044(5) 0.052(5) 0.045(5) -0.013(5) 0.003(5) -0.006(5)
O4' 0.043(5) 0.048(5) 0.042(5) -0.014(5) 0.002(5) -0.004(5)
O5 0.051(5) 0.059(5) 0.056(5) 0.000(5) -0.001(5) -0.010(5)
O6 0.055(5) 0.056(5) 0.048(5) -0.011(5) 0.012(5) -0.008(5)
O7 0.040(5) 0.059(5) 0.048(5) -0.015(5) 0.006(5) -0.002(5)
O8 0.046(5) 0.053(5) 0.058(5) -0.003(5) 0.002(5) -0.005(5)
O9 0.051(5) 0.052(5) 0.044(5) -0.009(5) 0.018(5) -0.007(5)
O10 0.050(5) 0.060(5) 0.048(5) -0.015(5) 0.005(5) -0.005(5)
O11 0.053(5) 0.064(5) 0.046(5) -0.015(5) 0.005(5) -0.008(5)
O12 0.055(5) 0.062(5) 0.055(5) -0.010(5) 0.010(5) -0.002(5)
O13 0.055(5) 0.060(5) 0.052(5) -0.015(5) 0.014(5) -0.002(5)
O14 0.046(5) 0.059(5) 0.058(5) -0.002(5) -0.002(5) -0.011(5)
O15 0.049(5) 0.061(5) 0.054(5) -0.002(5) -0.001(5) -0.003(5)
O16 0.050(5) 0.063(5) 0.050(5) -0.017(5) 0.005(5) -0.007(5)
O17 0.054(5) 0.059(5) 0.052(5) -0.017(5) 0.004(5) -0.001(5)
O18 0.047(5) 0.063(5) 0.052(5) -0.015(5) 0.000(5) -0.004(5)
O19 0.049(5) 0.055(5) 0.045(5) -0.016(5) -0.003(5) -0.002(5)
O20 0.046(5) 0.058(5) 0.059(5) -0.004(5) -0.002(5) -0.009(5)
O21 0.052(5) 0.055(5) 0.054(5) 0.000(5) -0.005(5) -0.007(5)
O22 0.049(5) 0.061(5) 0.047(5) -0.014(5) 0.001(5) -0.002(5)
O23 0.044(5) 0.061(5) 0.048(5) -0.015(5) 0.001(5) -0.007(5)
O24 0.047(5) 0.051(5) 0.050(5) -0.012(5) 0.015(5) 0.001(5)
O25 0.055(5) 0.054(5) 0.053(5) -0.015(5) 0.017(5) -0.002(5)
O26 0.052(5) 0.050(5) 0.049(5) -0.020(5) 0.003(5) 0.001(5)
O27 0.051(5) 0.050(5) 0.046(5) -0.018(5) 0.002(5) 0.007(5)
O28 0.047(5) 0.056(5) 0.048(5) -0.015(5) 0.000(5) -0.003(5)
O29 0.069(11) 0.031(9) 0.085(11) -0.034(8) 0.004(9) 0.014(8)
O30 0.069(10) 0.069(10) 0.055(9) -0.016(8) -0.010(8) -0.003(9)
O31 0.063(11) 0.094(12) 0.043(9) -0.015(9) 0.006(9) -0.001(10)
O32 0.058(11) 0.025(9) 0.088(11) -0.030(8) -0.009(9) 0.012(8)
O33 0.045(10) 0.052(10) 0.046(9) -0.013(8) -0.011(8) -0.003(8)
O34 0.048(10) 0.086(12) 0.032(8) -0.009(8) -0.008(8) -0.007(9)
O35 0.094(12) 0.062(11) 0.073(10) 0.004(9) -0.011(10) -0.030(10)
O36 0.049(10) 0.077(11) 0.086(11) -0.028(9) -0.024(9) -0.009(9)
O37 0.051(10) 0.069(10) 0.053(9) -0.013(8) 0.022(8) -0.008(8)
O38 0.052(10) 0.047(10) 0.047(9) -0.013(8) 0.023(8) 0.008(8)
O39 0.058(10) 0.065(10) 0.040(8) -0.001(8) -0.001(7) -0.009(8)
O40 0.044(10) 0.052(10) 0.095(11) -0.019(9) -0.034(9) -0.003(9)
O41 0.043(5) 0.052(5) 0.043(5) -0.014(4) 0.006(4) -0.003(5)
O42 0.059(7) 0.063(7) 0.063(6) -0.010(6) 0.008(6) -0.010(6)
O43 0.051(7) 0.064(7) 0.043(6) -0.011(6) 0.003(6) 0.004(6)
O44 0.045(5) 0.047(5) 0.045(5) -0.019(4) 0.002(4) 0.003(5)
O45 0.049(7) 0.060(6) 0.048(6) -0.020(6) 0.013(6) 0.005(6)
O46 0.058(7) 0.058(7) 0.054(6) -0.024(6) -0.005(6) 0.000(6)
O47 0.039(5) 0.050(5) 0.053(5) -0.018(5) 0.008(5) 0.002(5)
O48 0.045(7) 0.066(7) 0.070(7) -0.015(6) 0.013(6) -0.001(6)
O49 0.052(7) 0.057(7) 0.068(7) -0.032(6) 0.003(6) -0.003(6)
O50 0.044(6) 0.042(6) 0.048(6) -0.012(5) 0.003(5) 0.003(5)
O51 0.063(7) 0.051(7) 0.047(7) -0.009(6) 0.001(6) 0.007(6)
O52 0.049(7) 0.045(6) 0.048(6) -0.020(6) -0.004(6) -0.002(6)
O53 0.038(5) 0.052(5) 0.043(5) -0.015(5) 0.002(5) -0.003(5)
O54 0.043(6) 0.058(6) 0.046(6) -0.015(6) -0.008(6) -0.002(6)
O55 0.037(7) 0.061(7) 0.056(6) -0.017(6) 0.007(6) -0.011(6)
O56 0.032(6) 0.045(6) 0.044(5) -0.019(5) -0.001(5) 0.010(5)
O57 0.045(7) 0.057(7) 0.054(7) -0.031(6) -0.005(6) 0.008(6)
O58 0.044(6) 0.050(6) 0.054(6) -0.018(6) 0.002(6) 0.003(6)
O59 0.050(10) 0.067(10) 0.056(9) -0.028(8) -0.009(8) 0.013(8)
O60 0.051(10) 0.039(9) 0.054(9) -0.027(8) 0.016(8) 0.011(8)
P1 0.025(2) 0.030(2) 0.024(2) -0.0151(19) 0.0011(19) 0.000(2)
P2 0.047(4) 0.044(4) 0.044(3) -0.013(3) 0.015(3) -0.006(3)
P4 0.033(4) 0.046(4) 0.050(4) -0.019(3) 0.007(3) -0.004(3)
P5 0.040(4) 0.037(4) 0.043(3) -0.008(3) 0.000(3) 0.001(3)
P6 0.034(4) 0.047(4) 0.038(3) -0.017(3) 0.001(3) -0.003(3)
P3 0.041(4) 0.045(4) 0.039(3) -0.025(3) 0.004(3) -0.002(3)
P7 0.033(4) 0.046(4) 0.040(3) -0.023(3) 0.004(3) 0.004(3)
C1 0.049(6) 0.056(6) 0.045(6) -0.015(6) 0.005(6) 0.004(6)
C2 0.051(6) 0.057(6) 0.045(6) -0.014(6) 0.004(6) 0.006(6)
C3 0.068(9) 0.078(9) 0.072(9) -0.012(9) 0.010(9) -0.017(9)
C4 0.11(2) 0.14(2) 0.14(2) -0.003(19) 0.034(18) -0.060(19)
C5 0.078(14) 0.096(14) 0.103(14) -0.020(13) -0.005(13) -0.005(13)
C6 0.060(9) 0.061(9) 0.049(8) -0.016(8) 0.004(8) 0.009(8)
C7 0.089(15) 0.094(15) 0.073(14) -0.001(13) 0.004(13) -0.002(14)
C8 0.092(19) 0.113(19) 0.086(17) -0.033(16) -0.003(16) -0.002(17)
C9 0.066(9) 0.067(9) 0.053(8) -0.018(8) 0.007(8) 0.013(8)
C10 0.093(17) 0.116(18) 0.088(16) -0.003(15) 0.025(15) 0.017(16)
C11 0.114(15) 0.107(15) 0.094(14) -0.028(14) 0.028(14) -0.012(14)
C12 0.056(9) 0.064(9) 0.071(9) -0.024(8) 0.001(8) -0.011(8)
C13 0.080(12) 0.065(11) 0.084(11) -0.016(10) 0.003(11) -0.007(11)
C14 0.103(19) 0.077(17) 0.105(18) -0.049(15) -0.012(16) -0.007(16)
C15 0.046(6) 0.052(6) 0.050(6) -0.024(6) 0.008(6) 0.004(6)
C16 0.047(7) 0.049(6) 0.055(6) -0.014(6) 0.004(6) 0.003(6)
C17 0.057(9) 0.073(10) 0.073(9) -0.015(9) 0.012(9) -0.002(9)
C18 0.077(15) 0.105(15) 0.120(15) -0.008(14) 0.028(14) -0.014(14)
C19 0.10(2) 0.14(2) 0.14(2) 0.012(19) 0.051(19) 0.023(19)
C20 0.051(9) 0.062(9) 0.071(9) -0.026(8) 0.013(8) 0.009(8)
C21 0.097(18) 0.089(17) 0.128(17) -0.048(15) 0.005(16) -0.007(16)
C22 0.105(16) 0.098(15) 0.118(15) -0.025(14) -0.009(14) 0.002(14)
C23 0.064(9) 0.071(9) 0.057(9) -0.012(8) 0.004(9) 0.004(8)
C24 0.104(14) 0.087(11) 0.123(14) -0.001(13) 0.012(13) -0.017(11)
C25 0.086(17) 0.090(16) 0.077(15) -0.022(14) 0.015(14) -0.016(15)
C26 0.054(9) 0.052(9) 0.049(9) -0.017(8) -0.007(8) 0.005(8)
C27 0.093(19) 0.064(17) 0.109(18) -0.033(15) -0.009(16) 0.009(15)
C28 0.081(15) 0.064(14) 0.090(14) -0.015(12) -0.007(13) -0.006(13)
C29 0.036(6) 0.054(6) 0.048(6) -0.018(6) -0.004(6) -0.001(6)
C30 0.038(7) 0.050(7) 0.047(7) -0.019(6) -0.004(6) 0.005(6)
C31 0.052(9) 0.075(9) 0.064(9) -0.018(8) 0.002(8) -0.005(9)
C32 0.098(16) 0.105(16) 0.093(15) -0.035(14) -0.024(14) 0.007(15)
C33 0.067(13) 0.105(13) 0.093(13) -0.015(12) -0.008(12) -0.006(12)
C34 0.056(8) 0.063(8) 0.050(8) -0.016(7) -0.007(7) -0.011(8)
C35 0.099(12) 0.108(12) 0.110(11) -0.005(11) -0.001(11) 0.001(11)
C36 0.081(14) 0.076(14) 0.086(14) -0.010(13) 0.021(13) -0.002(13)
C37 0.049(9) 0.056(9) 0.059(9) -0.030(8) 0.004(8) 0.010(8)
C38 0.073(15) 0.070(14) 0.077(14) -0.030(12) -0.014(13) 0.009(13)
C39 0.091(18) 0.078(16) 0.081(16) -0.064(13) -0.013(14) -0.017(15)
C40 0.044(9) 0.052(9) 0.060(9) -0.020(8) -0.007(8) 0.009(8)
C41 0.068(16) 0.070(15) 0.081(15) -0.016(13) -0.015(13) -0.031(13)
C42 0.071(16) 0.044(14) 0.074(15) -0.008(12) 0.000(13) 0.010(13)

loop_
_atom_type_symbol
_atom_type_description
_atom_type_scat_dispersion_real
_atom_type_scat_dispersion_imag
_atom_type_scat_source
C C 0.0033 0.0016 'International Tables Vol C Tables 4.2.6.8 and 6.1.1.4'
H H 0.0000 0.0000 'International Tables Vol C Tables 4.2.6.8 and 6.1.1.4'
O O 0.0106 0.0060 'International Tables Vol C Tables 4.2.6.8 and 6.1.1.4'
P P 0.1023 0.0942 'International Tables Vol C Tables 4.2.6.8 and 6.1.1.4'
Gd Gd -0.1653 3.9035 'International Tables Vol C Tables 4.2.6.8 and 6.1.1.4'
W W -0.8490 6.8722 'International Tables Vol C Tables 4.2.6.8 and 6.1.1.4'

loop_
_geom_angle_atom_site_label_1
_geom_angle_atom_site_label_2
_geom_angle_atom_site_label_3
_geom_angle
_geom_angle_site_symmetry_1
_geom_angle_site_symmetry_3
_geom_angle_publ_flag
O29 W1 O5 100.6(8) . . ?
O29 W1 O11 102.9(8) . . ?
O5 W1 O11 89.4(8) . . ?
O29 W1 O20 101.5(9) . . ?
O5 W1 O20 88.0(8) . . ?
O11 W1 O20 155.5(8) . . ?
O29 W1 O10 103.3(8) . . ?
O5 W1 O10 156.1(8) . . ?
O11 W1 O10 86.9(7) . . ?
O20 W1 O10 85.7(7) . . ?
O29 W1 O4' 160.8(7) . . ?
O5 W1 O4' 93.7(7) . . ?
O11 W1 O4' 64.2(7) . . ?
O20 W1 O4' 91.7(7) . . ?
O10 W1 O4' 63.5(7) . . ?
O29 W1 O1 156.3(7) . . ?
O5 W1 O1 63.4(8) . . ?
O11 W1 O1 94.6(7) . . ?
O20 W1 O1 62.6(7) . . ?
O10 W1 O1 93.3(7) . . ?
O30 W2 O6 102.7(8) . . ?
O30 W2 O12 103.7(9) . . ?
O6 W2 O12 89.8(8) . . ?
O30 W2 O5 102.4(8) . . ?
O6 W2 O5 154.9(7) . . ?
O12 W2 O5 85.5(8) . . ?
O30 W2 O21 103.0(8) . . ?
O6 W2 O21 85.9(8) . . ?
O12 W2 O21 153.3(7) . . ?
O5 W2 O21 87.3(7) . . ?
O30 W2 O1 158.6(8) . . ?
O6 W2 O1 92.5(7) . . ?
O12 W2 O1 91.3(7) . . ?
O5 W2 O1 63.1(7) . . ?
O21 W2 O1 62.6(7) . . ?
O31 W3 O13 104.6(9) . . ?
O31 W3 O7 103.8(8) . . ?
O13 W3 O7 87.8(7) . . ?
O31 W3 O6 101.0(8) . . ?
O13 W3 O6 90.8(7) . . ?
O7 W3 O6 154.6(7) . . ?
O31 W3 O22 102.3(8) . . ?
O13 W3 O22 152.9(8) . . ?
O7 W3 O22 88.9(7) . . ?
O6 W3 O22 80.9(7) . . ?
O31 W3 O2 158.3(8) . . ?
O13 W3 O2 91.9(8) . . ?
O7 W3 O2 62.2(7) . . ?
O6 W3 O2 92.5(7) . . ?
O22 W3 O2 63.0(7) . . ?
O31 W3 O3' 159.3(8) . . ?
O13 W3 O3' 62.8(7) . . ?
O7 W3 O3' 92.5(7) . . ?
O6 W3 O3' 64.6(7) . . ?
O22 W3 O3' 90.5(7) . . ?
O32 W4 O8 99.3(8) . . ?
O32 W4 O23 100.3(8) . . ?
O8 W4 O23 91.0(7) . . ?
O32 W4 O7 102.6(8) . . ?
O8 W4 O7 158.1(7) . . ?
O23 W4 O7 86.7(7) . . ?
O32 W4 O14 103.1(8) . . ?
O8 W4 O14 86.4(7) . . ?
O23 W4 O14 156.5(7) . . ?
O7 W4 O14 87.1(7) . . ?
O32 W4 O2 157.6(7) . . ?
O8 W4 O2 97.9(7) . . ?
O23 W4 O2 65.0(7) . . ?
O7 W4 O2 61.5(7) . . ?
O14 W4 O2 92.2(7) . . ?
O32 W4 O2' 159.5(7) . . ?
O8 W4 O2' 66.0(7) . . ?
O23 W4 O2' 94.3(7) . . ?
O7 W4 O2' 92.4(7) . . ?
O14 W4 O2' 63.3(7) . . ?
O33 W5 O9 103.2(8) . . ?
O33 W5 O24 102.4(8) . . ?
O9 W5 O24 88.0(7) . . ?
O33 W5 O15 101.8(8) . . ?
O9 W5 O15 87.8(7) . . ?
O24 W5 O15 155.8(7) . . ?
O33 W5 O8 102.1(8) . . ?
O9 W5 O8 154.8(7) . . ?
O24 W5 O8 87.3(7) . . ?
O15 W5 O8 86.5(7) . . ?
O33 W5 O2' 161.6(7) . . ?
O9 W5 O2' 89.6(7) . . ?
O24 W5 O2' 91.2(7) . . ?
O15 W5 O2' 65.0(7) . . ?
O8 W5 O2' 65.8(7) . . ?
O33 W5 O3 155.3(7) . . ?
O9 W5 O3 61.6(7) . . ?
O24 W5 O3 60.2(7) . . ?
O15 W5 O3 97.2(7) . . ?
O8 W5 O3 94.8(7) . . ?
O34 W6 O25 104.3(8) . . ?
O34 W6 O10 104.9(8) . . ?
O25 W6 O10 86.5(7) . . ?
O34 W6 O9 101.7(8) . . ?
O25 W6 O9 87.9(7) . . ?
O10 W6 O9 153.3(7) . . ?
O34 W6 O16 103.6(8) . . ?
O25 W6 O16 151.9(8) . . ?
O10 W6 O16 89.8(7) . . ?
O9 W6 O16 83.0(7) . . ?
O34 W6 O4' 161.9(7) . . ?
O25 W6 O4' 89.0(7) . . ?
O10 W6 O4' 62.9(7) . . ?
O9 W6 O4' 90.9(7) . . ?
O16 W6 O4' 64.7(7) . . ?
O34 W6 O3 154.2(7) . . ?
O25 W6 O3 58.9(7) . . ?
O10 W6 O3 94.0(7) . . ?
O9 W6 O3 61.1(7) . . ?
O16 W6 O3 93.7(7) . . ?
O35 W7 O16 100.6(9) . . ?
O35 W7 O19 103.3(9) . . ?
O16 W7 O19 85.9(7) . . ?
O35 W7 O11 100.8(9) . . ?
O16 W7 O11 90.4(7) . . ?
O19 W7 O11 155.9(8) . . ?
O35 W7 O17 105.3(9) . . ?
O16 W7 O17 154.0(8) . . ?
O19 W7 O17 86.6(7) . . ?
O11 W7 O17 86.4(7) . . ?
O35 W7 O4 161.8(9) . . ?
O16 W7 O4 91.9(8) . . ?
O19 W7 O4 64.2(7) . . ?
O11 W7 O4 92.2(7) . . ?
O17 W7 O4 62.5(8) . . ?
O36 W8 O12 103.4(9) . . ?
O36 W8 O17 103.3(9) . . ?
O12 W8 O17 87.8(7) . . ?
O36 W8 O13 103.1(9) . . ?
O12 W8 O13 87.9(7) . . ?
O17 W8 O13 153.5(8) . . ?
O36 W8 O18 101.6(8) . . ?
O12 W8 O18 155.0(8) . . ?
O17 W8 O18 86.1(7) . . ?
O13 W8 O18 86.9(7) . . ?
O36 W8 O3' 159.1(8) . . ?
O12 W8 O3' 62.8(7) . . ?
O17 W8 O3' 92.1(7) . . ?
O13 W8 O3' 62.8(7) . . ?
O18 W8 O3' 93.2(7) . . ?
O36 W8 O4 157.7(8) . . ?
O12 W8 O4 91.2(7) . . ?
O17 W8 O4 59.9(7) . . ?
O13 W8 O4 94.0(7) . . ?
O18 W8 O4 64.9(7) . . ?
O37 W9 O14 102.8(8) . . ?
O37 W9 O15 99.3(8) . . ?
O14 W9 O15 86.8(8) . . ?
O37 W9 O18 100.1(8) . . ?
O14 W9 O18 91.1(8) . . ?
O15 W9 O18 160.5(7) . . ?
O37 W9 O19 99.7(8) . . ?
O14 W9 O19 157.4(7) . . ?
O15 W9 O19 88.6(7) . . ?
O18 W9 O19 85.9(7) . . ?
O37 W9 O2' 160.9(8) . . ?
O14 W9 O2' 65.4(7) . . ?
O15 W9 O2' 66.2(7) . . ?
O18 W9 O2' 95.3(7) . . ?
O19 W9 O2' 92.5(7) . . ?
O37 W9 O4 155.3(7) . . ?
O14 W9 O4 97.4(7) . . ?
O15 W9 O4 95.8(7) . . ?
O18 W9 O4 65.2(7) . . ?
O19 W9 O4 61.0(7) . . ?
O38 W10 O21 102.8(8) . . ?
O38 W10 O20 103.9(8) . . ?
O21 W10 O20 88.1(8) . . ?
O38 W10 O28 99.0(8) . . ?
O21 W10 O28 158.1(7) . . ?
O20 W10 O28 88.4(7) . . ?
O38 W10 O26 102.6(7) . . ?
O21 W10 O26 84.7(7) . . ?
O20 W10 O26 153.4(7) . . ?
O28 W10 O26 88.9(7) . . ?
O38 W10 O1 160.0(7) . . ?
O21 W10 O1 63.9(7) . . ?
O20 W10 O1 62.7(7) . . ?
O28 W10 O1 95.4(7) . . ?
O26 W10 O1 91.3(7) . . ?
O38 W10 O1' 157.1(7) . . ?
O21 W10 O1' 92.6(7) . . ?
O20 W10 O1' 93.3(7) . . ?
O28 W10 O1' 66.1(7) . . ?
O26 W10 O1' 61.6(6) . . ?
O39 W11 O26 102.6(8) . . ?
O39 W11 O22 102.7(8) . . ?
O26 W11 O22 84.3(7) . . ?
O39 W11 O27 102.5(8) . . ?
O26 W11 O27 90.1(7) . . ?
O22 W11 O27 154.8(8) . . ?
O39 W11 O23 101.0(8) . . ?
O26 W11 O23 156.3(7) . . ?
O22 W11 O23 88.9(7) . . ?
O27 W11 O23 86.5(7) . . ?
O39 W11 O1' 160.9(7) . . ?
O26 W11 O1' 64.8(7) . . ?
O22 W11 O1' 90.7(7) . . ?
O27 W11 O1' 64.8(7) . . ?
O23 W11 O1' 92.7(7) . . ?
O39 W11 O2 156.0(7) . . ?
O26 W11 O2 94.3(7) . . ?
O22 W11 O2 61.8(7) . . ?
O27 W11 O2 94.3(7) . . ?
O23 W11 O2 62.7(7) . . ?
O40 W12 O25 104.7(8) . . ?
O40 W12 O24 103.6(8) . . ?
O25 W12 O24 87.6(7) . . ?
O40 W12 O27 103.7(8) . . ?
O25 W12 O27 151.5(8) . . ?
O24 W12 O27 87.3(7) . . ?
O40 W12 O28 100.2(8) . . ?
O25 W12 O28 84.7(7) . . ?
O24 W12 O28 156.1(7) . . ?
O27 W12 O28 88.8(7) . . ?
O40 W12 O3 157.6(8) . . ?
O25 W12 O3 60.0(8) . . ?
O24 W12 O3 62.0(7) . . ?
O27 W12 O3 93.1(7) . . ?
O28 W12 O3 94.8(7) . . ?
O40 W12 O1' 159.5(7) . . ?
O25 W12 O1' 89.7(7) . . ?
O24 W12 O1' 91.2(7) . . ?
O27 W12 O1' 62.5(7) . . ?
O28 W12 O1' 66.2(7) . . ?
O41 Gd1 O53 80.7(6) . . ?
O41 Gd1 O50 149.1(5) . . ?
O53 Gd1 O50 110.4(6) . . ?
O41 Gd1 O47 76.4(6) . . ?
O53 Gd1 O47 147.1(5) . . ?
O50 Gd1 O47 80.1(6) . . ?
O41 Gd1 O56 71.4(5) . . ?
O53 Gd1 O56 78.8(5) . . ?
O50 Gd1 O56 137.9(5) . . ?
O47 Gd1 O56 114.9(5) . . ?
O41 Gd1 O44 80.3(5) . . ?
O53 Gd1 O44 75.5(5) . . ?
O50 Gd1 O44 75.2(5) . . ?
O47 Gd1 O44 77.6(5) . . ?
O56 Gd1 O44 144.3(5) . . ?
O41 Gd1 O59 114.3(6) . . ?
O53 Gd1 O59 140.6(5) . . ?
O50 Gd1 O59 76.0(5) . . ?
O47 Gd1 O59 71.4(6) . . ?
O56 Gd1 O59 72.9(5) . . ?
O44 Gd1 O59 140.6(5) . . ?
O41 Gd1 O60 141.6(5) . . ?
O53 Gd1 O60 74.2(5) . . ?
O50 Gd1 O60 68.6(5) . . ?
O47 Gd1 O60 136.7(6) . . ?
O56 Gd1 O60 75.4(5) . . ?
O44 Gd1 O60 119.7(5) . . ?
O59 Gd1 O60 72.5(6) . . ?
P1 O1 W10 124.5(12) . . ?
P1 O1 W2 123.2(12) . . ?
W10 O1 W2 93.3(6) . . ?
P1 O1 W1 121.8(12) . . ?
W10 O1 W1 93.0(6) . . ?
W2 O1 W1 92.4(6) . . ?
P1 O2 W3 125.5(12) . . ?
P1 O2 W4 124.6(12) . . ?
W3 O2 W4 94.6(6) . . ?
P1 O2 W11 119.0(12) . . ?
W3 O2 W11 92.4(6) . . ?
W4 O2 W11 91.8(6) . . ?
P1 O3 W12 125.6(12) . . ?
P1 O3 W6 121.0(12) . . ?
W12 O3 W6 94.2(6) . . ?
P1 O3 W5 121.7(12) . . ?
W12 O3 W5 93.9(6) . . ?
W6 O3 W5 92.1(6) . . ?
P1 O4 W7 128.4(13) . . ?
P1 O4 W9 120.6(12) . . ?
W7 O4 W9 93.8(6) . . ?
P1 O4 W8 120.1(12) . . ?
W7 O4 W8 93.9(6) . . ?
W9 O4 W8 91.0(6) . . ?
P1 O1' W11 126.5(11) . . ?
P1 O1' W12 121.9(11) . . ?
W11 O1' W12 92.9(5) . . ?
P1 O1' W10 122.0(10) . . ?
W11 O1' W10 93.0(5) . . ?
W12 O1' W10 91.3(5) . . ?
P1 O2' W5 124.5(11) . . ?
P1 O2' W9 124.0(11) . . ?
W5 O2' W9 93.6(5) . . ?
P1 O2' W4 121.5(11) . . ?
W5 O2' W4 91.8(5) . . ?
W9 O2' W4 92.6(5) . . ?
P1 O3' W8 125.5(11) . . ?
P1 O3' W3 123.6(11) . . ?
W8 O3' W3 93.2(5) . . ?
P1 O4' W1 125.3(11) . . ?
P1 O4' W6 123.0(11) . . ?
W1 O4' W6 94.0(5) . . ?
W1 O5 W2 140.5(10) . . ?
W2 O6 W3 137.9(9) . . ?
W4 O7 W3 140.7(9) . . ?
W4 O8 W5 136.3(10) . . ?
W5 O9 W6 144.1(9) . . ?
W1 O10 W6 139.0(10) . . ?
W1 O11 W7 140.3(10) . . ?
W8 O12 W2 143.2(11) . . ?
W3 O13 W8 140.2(10) . . ?
W9 O14 W4 138.4(10) . . ?
W9 O15 W5 135.0(9) . . ?
W7 O16 W6 137.5(9) . . ?
W8 O17 W7 142.9(10) . . ?
W9 O18 W8 138.9(10) . . ?
W7 O19 W9 140.4(9) . . ?
W1 O20 W10 140.9(10) . . ?
W10 O21 W2 139.5(9) . . ?
W11 O22 W3 141.1(9) . . ?
W4 O23 W11 140.3(10) . . ?
W12 O24 W5 143.0(10) . . ?
W12 O25 W6 145.3(10) . . ?
W11 O26 W10 139.4(9) . . ?
W11 O27 W12 138.9(10) . . ?
W10 O28 W12 136.1(9) . . ?
P2 O41 Gd1 149.2(10) . . ?
C3 O42 P2 122.8(16) . . ?
C6 O43 P2 124.3(13) . . ?
P3 O44 Gd1 147.7(10) . . ?
C9 O45 P3 120.2(14) . . ?
C12 O46 P3 121.5(15) . . ?
P4 O47 Gd1 147.5(10) . . ?
P4 O48 C17 130.0(15) . . ?
C20 O49 P4 121.4(15) . . ?
P5 O50 Gd1 156.0(10) . . ?
C23 O51 P5 126.5(13) . . ?
C26 O52 P5 123.7(14) . . ?
P6 O53 Gd1 150.9(10) . . ?
C31 O54 P6 134.1(12) . . ?
C34 O55 P6 130.3(13) . . ?
P7 O56 Gd1 154.8(9) . . ?
C37 O57 P7 123.1(14) . . ?
C40 O58 P7 124.8(14) . . ?
Gd1 O59 H59A 115.0 . . ?
Gd1 O59 H59B 100.7 . . ?
H59A O59 H59B 116.1 . . ?
Gd1 O60 H60A 107.1 . . ?
Gd1 O60 H60C 108.9 . . ?
H60A O60 H60C 109.8 . . ?
O2 P1 O4 110.3(9) . . ?
O4' P1 O3' 109.4(8) . . ?
O4' P1 O2' 109.6(8) . . ?
O3' P1 O2' 108.6(8) . . ?
O4' P1 O1' 110.3(8) . . ?
O3' P1 O1' 109.7(8) . . ?
O2' P1 O1' 109.2(8) . . ?
O2 P1 O3 110.0(9) . . ?
O4 P1 O3 109.6(9) . . ?
O2 P1 O1 109.6(9) . . ?
O4 P1 O1 108.7(9) . . ?
O3 P1 O1 108.7(9) . . ?
O41 P2 O42 115.3(10) . . ?
O41 P2 O43 106.3(9) . . ?
O42 P2 O43 112.9(10) . . ?
O41 P2 C1 112.5(11) . . ?
O42 P2 C1 103.6(10) . . ?
O43 P2 C1 106.0(11) . . ?
O47 P4 O48 109.1(10) . . ?
O47 P4 O49 115.2(10) . . ?
O48 P4 O49 107.5(10) . . ?
O47 P4 C15 113.0(11) . . ?
O48 P4 C15 106.4(10) . . ?
O49 P4 C15 105.2(11) . . ?
O50 P5 O51 115.2(9) . . ?
O50 P5 O52 108.3(10) . . ?
O51 P5 O52 102.1(9) . . ?
O50 P5 C16 113.8(11) . . ?
O51 P5 C16 105.1(10) . . ?
O52 P5 C16 111.8(11) . . ?
O53 P6 O54 108.4(9) . . ?
O53 P6 O55 114.7(10) . . ?
O54 P6 O55 109.1(9) . . ?
O53 P6 C29 114.1(11) . . ?
O54 P6 C29 109.7(10) . . ?
O55 P6 C29 100.7(10) . . ?
O44 P3 O46 114.9(9) . . ?
O44 P3 O45 106.0(9) . . ?
O46 P3 O45 108.5(9) . . ?
O44 P3 C2 115.7(10) . . ?
O46 P3 C2 102.8(10) . . ?
O45 P3 C2 108.7(11) . . ?
O56 P7 O57 115.9(9) . . ?
O56 P7 O58 108.1(10) . . ?
O57 P7 O58 105.6(9) . . ?
O56 P7 C30 113.9(11) . . ?
O57 P7 C30 104.6(9) . . ?
O58 P7 C30 108.3(11) . . ?
C2 C1 P2 114.4(17) . . ?
C2 C1 H1A 108.7 . . ?
P2 C1 H1A 108.7 . . ?
C2 C1 H1B 108.7 . . ?
P2 C1 H1B 108.7 . . ?
H1A C1 H1B 107.6 . . ?
C1 C2 P3 113.4(18) . . ?
C1 C2 H2A 108.9 . . ?
P3 C2 H2A 108.9 . . ?
C1 C2 H2B 108.9 . . ?
P3 C2 H2B 108.9 . . ?
H2A C2 H2B 107.7 . . ?
O42 C3 C5 110.7(19) . . ?
O42 C3 C4 108.5(19) . . ?
C5 C3 C4 113.0(14) . . ?
O42 C3 H3 108.2 . . ?
C5 C3 H3 108.2 . . ?
C4 C3 H3 108.2 . . ?
C3 C4 H4A 109.5 . . ?
C3 C4 H4B 109.5 . . ?
H4A C4 H4B 109.5 . . ?
C3 C4 H4C 109.5 . . ?
H4A C4 H4C 109.5 . . ?
H4B C4 H4C 109.5 . . ?
C3 C5 H5A 109.5 . . ?
C3 C5 H5B 109.5 . . ?
H5A C5 H5B 109.5 . . ?
C3 C5 H5C 109.5 . . ?
H5A C5 H5C 109.5 . . ?
H5B C5 H5C 109.5 . . ?
O43 C6 C7 109.6(16) . . ?
O43 C6 C8 108.2(16) . . ?
C7 C6 C8 114.3(14) . . ?
O43 C6 H6 108.2 . . ?
C7 C6 H6 108.2 . . ?
C8 C6 H6 108.2 . . ?
C6 C7 H7A 109.5 . . ?
C6 C7 H7B 109.5 . . ?
H7A C7 H7B 109.5 . . ?
C6 C7 H7C 109.5 . . ?
H7A C7 H7C 109.5 . . ?
H7B C7 H7C 109.5 . . ?
C6 C8 H8A 109.5 . . ?
C6 C8 H8B 109.5 . . ?
H8A C8 H8B 109.5 . . ?
C6 C8 H8C 109.5 . . ?
H8A C8 H8C 109.5 . . ?
H8B C8 H8C 109.5 . . ?
O45 C9 C10 106.2(16) . . ?
O45 C9 C11 107.0(16) . . ?
C10 C9 C11 113.1(14) . . ?
O45 C9 H9 110.1 . . ?
C10 C9 H9 110.1 . . ?
C11 C9 H9 110.1 . . ?
C9 C10 H10A 109.5 . . ?
C9 C10 H10B 109.5 . . ?
H10A C10 H10B 109.5 . . ?
C9 C10 H10C 109.5 . . ?
H10A C10 H10C 109.5 . . ?
H10B C10 H10C 109.5 . . ?
C9 C11 H11A 109.5 . . ?
C9 C11 H11B 109.5 . . ?
H11A C11 H11B 109.5 . . ?
C9 C11 H11C 109.5 . . ?
H11A C11 H11C 109.5 . . ?
H11B C11 H11C 109.5 . . ?
O46 C12 C13 111.8(18) . . ?
O46 C12 C14 109.7(18) . . ?
C13 C12 C14 112.2(14) . . ?
O46 C12 H12 107.7 . . ?
C13 C12 H12 107.7 . . ?
C14 C12 H12 107.7 . . ?
C12 C13 H13A 109.5 . . ?
C12 C13 H13B 109.5 . . ?
H13A C13 H13B 109.5 . . ?
C12 C13 H13C 109.5 . . ?
H13A C13 H13C 109.5 . . ?
H13B C13 H13C 109.5 . . ?
C12 C14 H14A 109.5 . . ?
C12 C14 H14B 109.5 . . ?
H14A C14 H14B 109.5 . . ?
C12 C14 H14C 109.5 . . ?
H14A C14 H14C 109.5 . . ?
H14B C14 H14C 109.5 . . ?
C16 C15 P4 115.0(16) . . ?
C16 C15 H15A 108.5 . . ?
P4 C15 H15A 108.5 . . ?
C16 C15 H15B 108.5 . . ?
P4 C15 H15B 108.5 . . ?
H15A C15 H15B 107.5 . . ?
C15 C16 P5 114.3(18) . . ?
C15 C16 H16A 109.3 . . ?
P5 C16 H16A 109.0 . . ?
C15 C16 H16B 108.0 . . ?
P5 C16 H16B 108.5 . . ?
H16A C16 H16B 107.6 . . ?
C18 C17 C19 111.7(14) . . ?
C18 C17 O48 103.4(18) . . ?
C19 C17 O48 103.4(18) . . ?
C18 C17 H17 112.5 . . ?
C19 C17 H17 112.5 . . ?
O48 C17 H17 112.5 . . ?
C17 C18 H18A 109.5 . . ?
C17 C18 H18B 109.5 . . ?
H18A C18 H18B 109.5 . . ?
C17 C18 H18C 109.5 . . ?
H18A C18 H18C 109.5 . . ?
H18B C18 H18C 109.5 . . ?
C17 C19 H19A 109.5 . . ?
C17 C19 H19B 109.5 . . ?
H19A C19 H19B 109.5 . . ?
C17 C19 H19C 109.5 . . ?
H19A C19 H19C 109.5 . . ?
H19B C19 H19C 109.5 . . ?
C22 C20 O49 106.6(17) . . ?
C22 C20 C21 114.8(14) . . ?
O49 C20 C21 107.1(16) . . ?
C22 C20 H20 109.4 . . ?
O49 C20 H20 109.4 . . ?
C21 C20 H20 109.4 . . ?
C20 C21 H21A 109.5 . . ?
C20 C21 H21B 109.5 . . ?
H21A C21 H21B 109.5 . . ?
C20 C21 H21C 109.5 . . ?
H21A C21 H21C 109.5 . . ?
H21B C21 H21C 109.5 . . ?
C20 C22 H22A 109.5 . . ?
C20 C22 H22B 109.5 . . ?
H22A C22 H22B 109.5 . . ?
C20 C22 H22C 109.5 . . ?
H22A C22 H22C 109.5 . . ?
H22B C22 H22C 109.5 . . ?
O51 C23 C24 111.1(17) . . ?
O51 C23 C25 108.8(17) . . ?
C24 C23 C25 112.3(14) . . ?
O51 C23 H23 108.2 . . ?
C24 C23 H23 108.2 . . ?
C25 C23 H23 108.2 . . ?
C23 C24 H24A 109.5 . . ?
C23 C24 H24B 109.5 . . ?
H24A C24 H24B 109.5 . . ?
C23 C24 H24C 109.5 . . ?
H24A C24 H24C 109.5 . . ?
H24B C24 H24C 109.5 . . ?
C23 C25 H25A 109.5 . . ?
C23 C25 H25B 109.5 . . ?
H25A C25 H25B 109.5 . . ?
C23 C25 H25C 109.5 . . ?
H25A C25 H25C 109.5 . . ?
H25B C25 H25C 109.5 . . ?
O52 C26 C27 105.9(16) . . ?
O52 C26 C28 106.1(16) . . ?
C27 C26 C28 112.2(14) . . ?
O52 C26 H26 110.8 . . ?
C27 C26 H26 110.8 . . ?
C28 C26 H26 110.8 . . ?
C26 C27 H27A 109.5 . . ?
C26 C27 H27B 109.5 . . ?
H27A C27 H27B 109.5 . . ?
C26 C27 H27C 109.5 . . ?
H27A C27 H27C 109.5 . . ?
H27B C27 H27C 109.5 . . ?
C26 C28 H28A 109.5 . . ?
C26 C28 H28B 109.5 . . ?
H28A C28 H28B 109.5 . . ?
C26 C28 H28C 109.5 . . ?
H28A C28 H28C 109.5 . . ?
H28B C28 H28C 109.5 . . ?
C30 C29 P6 115.8(17) . . ?
C30 C29 H29A 108.3 . . ?
P6 C29 H29A 108.3 . . ?
C30 C29 H29B 108.3 . . ?
P6 C29 H29B 108.3 . . ?
H29A C29 H29B 107.4 . . ?
C29 C30 P7 116.3(16) . . ?
C29 C30 H30A 108.2 . . ?
P7 C30 H30A 108.2 . . ?
C29 C30 H30B 108.2 . . ?
P7 C30 H30B 108.2 . . ?
H30A C30 H30B 107.4 . . ?
O54 C31 C33 113.3(17) . . ?
O54 C31 C32 111.6(17) . . ?
C33 C31 C32 114.5(14) . . ?
O54 C31 H31 105.5 . . ?
C33 C31 H31 105.5 . . ?
C32 C31 H31 105.5 . . ?
C31 C32 H32A 109.5 . . ?
C31 C32 H32B 109.5 . . ?
H32A C32 H32B 109.5 . . ?
C31 C32 H32C 109.5 . . ?
H32A C32 H32C 109.5 . . ?
H32B C32 H32C 109.5 . . ?
C31 C33 H33A 109.5 . . ?
C31 C33 H33B 109.5 . . ?
H33A C33 H33B 109.5 . . ?
C31 C33 H33C 109.5 . . ?
H33A C33 H33C 109.5 . . ?
H33B C33 H33C 109.5 . . ?
C35 C34 C36 109.8(13) . . ?
C35 C34 O55 103.7(16) . . ?
C36 C34 O55 104.6(16) . . ?
C35 C34 H34 112.7 . . ?
C36 C34 H34 112.7 . . ?
O55 C34 H34 112.7 . . ?
C34 C35 H35A 109.5 . . ?
C34 C35 H35B 109.5 . . ?
H35A C35 H35B 109.5 . . ?
C34 C35 H35C 109.5 . . ?
H35A C35 H35C 109.5 . . ?
H35B C35 H35C 109.5 . . ?
C34 C36 H36A 109.5 . . ?
C34 C36 H36B 109.5 . . ?
H36A C36 H36B 109.5 . . ?
C34 C36 H36C 109.5 . . ?
H36A C36 H36C 109.5 . . ?
H36B C36 H36C 109.5 . . ?
O57 C37 C39 107.0(16) . . ?
O57 C37 C38 105.8(16) . . ?
C39 C37 C38 112.6(13) . . ?
O57 C37 H37 110.5 . . ?
C39 C37 H37 110.5 . . ?
C38 C37 H37 110.5 . . ?
C37 C38 H38A 109.5 . . ?
C37 C38 H38B 109.5 . . ?
H38A C38 H38B 109.5 . . ?
C37 C38 H38C 109.5 . . ?
H38A C38 H38C 109.5 . . ?
H38B C38 H38C 109.5 . . ?
C37 C39 H39A 109.5 . . ?
C37 C39 H39B 109.5 . . ?
H39A C39 H39B 109.5 . . ?
C37 C39 H39C 109.5 . . ?
H39A C39 H39C 109.5 . . ?
H39B C39 H39C 109.5 . . ?
O58 C40 C41 109.4(16) . . ?
O58 C40 C42 110.0(15) . . ?
C41 C40 C42 111.0(13) . . ?
O58 C40 H40 108.8 . . ?
C41 C40 H40 108.8 . . ?
C42 C40 H40 108.8 . . ?
C40 C41 H41A 109.5 . . ?
C40 C41 H41B 109.5 . . ?
H41A C41 H41B 109.5 . . ?
C40 C41 H41C 109.5 . . ?
H41A C41 H41C 109.5 . . ?
H41B C41 H41C 109.5 . . ?
C40 C42 H42A 109.5 . . ?
C40 C42 H42B 109.5 . . ?
H42A C42 H42B 109.5 . . ?
C40 C42 H42C 109.5 . . ?
H42A C42 H42C 109.5 . . ?
H42B C42 H42C 109.5 . . ?

loop_
_geom_bond_atom_site_label_1
_geom_bond_atom_site_label_2
_geom_bond_distance
_geom_bond_site_symmetry_2
_geom_bond_publ_flag
W1 O29 1.664(14) . ?
W1 O5 1.890(18) . ?
W1 O11 1.903(17) . ?
W1 O20 1.888(17) . ?
W1 O10 1.911(17) . ?
W1 O4' 2.446(18) . ?
W1 O1 2.50(2) . ?
W2 O30 1.673(17) . ?
W2 O6 1.872(18) . ?
W2 O12 1.907(17) . ?
W2 O5 1.936(18) . ?
W2 O21 1.963(18) . ?
W2 O1 2.49(2) . ?
W3 O31 1.658(19) . ?
W3 O13 1.870(18) . ?
W3 O7 1.910(16) . ?
W3 O6 1.967(17) . ?
W3 O22 1.970(17) . ?
W3 O2 2.44(2) . ?
W3 O3' 2.47(2) . ?
W4 O32 1.646(14) . ?
W4 O8 1.866(17) . ?
W4 O23 1.892(17) . ?
W4 O7 1.924(17) . ?
W4 O14 1.954(17) . ?
W4 O2 2.47(2) . ?
W4 O2' 2.51(2) . ?
W5 O33 1.700(15) . ?
W5 O9 1.849(17) . ?
W5 O24 1.910(16) . ?
W5 O15 1.980(18) . ?
W5 O8 1.982(17) . ?
W5 O2' 2.461(19) . ?
W5 O3 2.50(2) . ?
W6 O34 1.635(17) . ?
W6 O25 1.876(17) . ?
W6 O10 1.923(16) . ?
W6 O9 1.929(16) . ?
W6 O16 1.965(18) . ?
W6 O4' 2.47(2) . ?
W6 O3 2.49(2) . ?
W7 O35 1.701(19) . ?
W7 O16 1.866(18) . ?
W7 O19 1.880(16) . ?
W7 O11 1.907(16) . ?
W7 O17 1.919(18) . ?
W7 O4 2.40(2) . ?
W8 O36 1.684(18) . ?
W8 O12 1.877(17) . ?
W8 O17 1.888(18) . ?
W8 O13 1.925(18) . ?
W8 O18 1.920(16) . ?
W8 O3' 2.442(19) . ?
W8 O4 2.54(2) . ?
W9 O37 1.639(16) . ?
W9 O14 1.886(18) . ?
W9 O15 1.898(18) . ?
W9 O18 1.929(17) . ?
W9 O19 1.939(17) . ?
W9 O2' 2.453(19) . ?
W9 O4 2.52(2) . ?
W10 O38 1.686(15) . ?
W10 O21 1.880(17) . ?
W10 O20 1.936(18) . ?
W10 O28 1.920(16) . ?
W10 O26 1.953(16) . ?
W10 O1 2.47(2) . ?
W10 O1' 2.518(19) . ?
W11 O39 1.702(18) . ?
W11 O26 1.865(15) . ?
W11 O22 1.854(17) . ?
W11 O27 1.877(17) . ?
W11 O23 1.941(16) . ?
W11 O1' 2.417(19) . ?
W11 O2 2.55(2) . ?
W12 O40 1.668(17) . ?
W12 O25 1.899(18) . ?
W12 O24 1.890(15) . ?
W12 O27 1.928(17) . ?
W12 O28 1.947(16) . ?
W12 O3 2.43(2) . ?
W12 O1' 2.50(2) . ?
Gd1 O41 2.360(16) . ?
Gd1 O53 2.381(16) . ?
Gd1 O50 2.389(16) . ?
Gd1 O47 2.392(16) . ?
Gd1 O56 2.409(15) . ?
Gd1 O44 2.419(15) . ?
Gd1 O59 2.478(15) . ?
Gd1 O60 2.513(15) . ?
O1 P1 1.580(9) . ?
O2 P1 1.567(10) . ?
O3 P1 1.582(10) . ?
O4 P1 1.572(10) . ?
O1' P1 1.573(9) . ?
O2' P1 1.577(9) . ?
O3' P1 1.574(9) . ?
O4' P1 1.571(9) . ?
O41 P2 1.505(16) . ?
O42 C3 1.44(3) . ?
O42 P2 1.572(18) . ?
O43 C6 1.44(2) . ?
O43 P2 1.624(17) . ?
O44 P3 1.524(16) . ?
O45 C9 1.50(3) . ?
O45 P3 1.612(16) . ?
O46 C12 1.44(3) . ?
O46 P3 1.593(17) . ?
O47 P4 1.502(17) . ?
O48 P4 1.536(17) . ?
O48 C17 1.58(3) . ?
O49 C20 1.51(3) . ?
O49 P4 1.551(17) . ?
O50 P5 1.472(17) . ?
O51 C23 1.46(3) . ?
O51 P5 1.566(17) . ?
O52 C26 1.51(3) . ?
O52 P5 1.581(15) . ?
O53 P6 1.500(17) . ?
O54 C31 1.41(3) . ?
O54 P6 1.560(15) . ?
O55 C34 1.55(3) . ?
O55 P6 1.582(17) . ?
O56 P7 1.459(16) . ?
O57 C37 1.48(3) . ?
O57 P7 1.554(14) . ?
O58 C40 1.44(2) . ?
O58 P7 1.591(16) . ?
O59 H59A 0.8668 . ?
O59 H59B 0.8642 . ?
O60 H60A 0.8700 . ?
O60 H60C 0.8652 . ?
P2 C1 1.78(2) . ?
P4 C15 1.81(2) . ?
P5 C16 1.78(3) . ?
P6 C29 1.76(2) . ?
P3 C2 1.78(3) . ?
P7 C30 1.78(2) . ?
C1 C2 1.533(10) . ?
C1 H1A 0.9700 . ?
C1 H1B 0.9700 . ?
C2 H2A 0.9700 . ?
C2 H2B 0.9700 . ?
C3 C5 1.516(10) . ?
C3 C4 1.528(10) . ?
C3 H3 0.9800 . ?
C4 H4A 0.9600 . ?
C4 H4B 0.9600 . ?
C4 H4C 0.9600 . ?
C5 H5A 0.9600 . ?
C5 H5B 0.9600 . ?
C5 H5C 0.9600 . ?
C6 C7 1.526(10) . ?
C6 C8 1.528(10) . ?
C6 H6 0.9800 . ?
C7 H7A 0.9600 . ?
C7 H7B 0.9600 . ?
C7 H7C 0.9600 . ?
C8 H8A 0.9600 . ?
C8 H8B 0.9600 . ?
C8 H8C 0.9600 . ?
C9 C10 1.530(10) . ?
C9 C11 1.526(10) . ?
C9 H9 0.9800 . ?
C10 H10A 0.9600 . ?
C10 H10B 0.9600 . ?
C10 H10C 0.9600 . ?
C11 H11A 0.9600 . ?
C11 H11B 0.9600 . ?
C11 H11C 0.9600 . ?
C12 C13 1.519(10) . ?
C12 C14 1.533(10) . ?
C12 H12 0.9800 . ?
C13 H13A 0.9600 . ?
C13 H13B 0.9600 . ?
C13 H13C 0.9600 . ?
C14 H14A 0.9600 . ?
C14 H14B 0.9600 . ?
C14 H14C 0.9600 . ?
C15 C16 1.530(10) . ?
C15 H15A 0.9700 . ?
C15 H15B 0.9700 . ?
C16 H16A 0.9700 . ?
C16 H16B 0.9700 . ?
C17 C18 1.521(10) . ?
C17 C19 1.530(10) . ?
C17 H17 0.9800 . ?
C18 H18A 0.9600 . ?
C18 H18B 0.9600 . ?
C18 H18C 0.9600 . ?
C19 H19A 0.9600 . ?
C19 H19B 0.9600 . ?
C19 H19C 0.9600 . ?
C20 C22 1.517(10) . ?
C20 C21 1.525(10) . ?
C20 H20 0.9800 . ?
C21 H21A 0.9600 . ?
C21 H21B 0.9600 . ?
C21 H21C 0.9600 . ?
C22 H22A 0.9600 . ?
C22 H22B 0.9600 . ?
C22 H22C 0.9600 . ?
C23 C24 1.520(10) . ?
C23 C25 1.535(10) . ?
C23 H23 0.9800 . ?
C24 H24A 0.9600 . ?
C24 H24B 0.9600 . ?
C24 H24C 0.9600 . ?
C25 H25A 0.9600 . ?
C25 H25B 0.9600 . ?
C25 H25C 0.9600 . ?
C26 C27 1.523(10) . ?
C26 C28 1.529(10) . ?
C26 H26 0.9800 . ?
C27 H27A 0.9600 . ?
C27 H27B 0.9600 . ?
C27 H27C 0.9600 . ?
C28 H28A 0.9600 . ?
C28 H28B 0.9600 . ?
C28 H28C 0.9600 . ?
C29 C30 1.536(10) . ?
C29 H29A 0.9700 . ?
C29 H29B 0.9700 . ?
C30 H30A 0.9700 . ?
C30 H30B 0.9700 . ?
C31 C33 1.515(10) . ?
C31 C32 1.522(10) . ?
C31 H31 0.9800 . ?
C32 H32A 0.9600 . ?
C32 H32B 0.9600 . ?
C32 H32C 0.9600 . ?
C33 H33A 0.9600 . ?
C33 H33B 0.9600 . ?
C33 H33C 0.9600 . ?
C34 C35 1.529(10) . ?
C34 C36 1.532(10) . ?
C34 H34 0.9800 . ?
C35 H35A 0.9600 . ?
C35 H35B 0.9600 . ?
C35 H35C 0.9600 . ?
C36 H36A 0.9600 . ?
C36 H36B 0.9600 . ?
C36 H36C 0.9600 . ?
C37 C39 1.531(10) . ?
C37 C38 1.535(10) . ?
C37 H37 0.9800 . ?
C38 H38A 0.9600 . ?
C38 H38B 0.9600 . ?
C38 H38C 0.9600 . ?
C39 H39A 0.9600 . ?
C39 H39B 0.9600 . ?
C39 H39C 0.9600 . ?
C40 C41 1.533(10) . ?
C40 C42 1.533(10) . ?
C40 H40 0.9800 . ?
C41 H41A 0.9600 . ?
C41 H41B 0.9600 . ?
C41 H41C 0.9600 . ?
C42 H42A 0.9600 . ?
C42 H42B 0.9600 . ?
C42 H42C 0.9600 . ?

loop_
_geom_torsion_atom_site_label_1
_geom_torsion_atom_site_label_2
_geom_torsion_atom_site_label_3
_geom_torsion_atom_site_label_4
_geom_torsion
_geom_torsion_site_symmetry_1
_geom_torsion_site_symmetry_2
_geom_torsion_site_symmetry_3
_geom_torsion_site_symmetry_4
_geom_torsion_publ_flag
O29 W1 O5 W2 153.3(15) . . . . ?
O11 W1 O5 W2 -103.7(15) . . . . ?
O20 W1 O5 W2 51.9(15) . . . . ?
O10 W1 O5 W2 -23(3) . . . . ?
O4' W1 O5 W2 -39.6(15) . . . . ?
O1 W1 O5 W2 -8.2(13) . . . . ?
O30 W2 O6 W3 -148.0(15) . . . . ?
O12 W2 O6 W3 -44.0(15) . . . . ?
O5 W2 O6 W3 35(3) . . . . ?
O21 W2 O6 W3 109.6(15) . . . . ?
O1 W2 O6 W3 47.3(15) . . . . ?
O32 W4 O8 W5 -161.2(13) . . . . ?
O23 W4 O8 W5 98.2(14) . . . . ?
O7 W4 O8 W5 14(3) . . . . ?
O14 W4 O8 W5 -58.5(13) . . . . ?
O2 W4 O8 W5 33.3(14) . . . . ?
O2' W4 O8 W5 3.9(11) . . . . ?
O33 W5 O9 W6 146.6(17) . . . . ?
O24 W5 O9 W6 44.4(17) . . . . ?
O15 W5 O9 W6 -111.8(17) . . . . ?
O8 W5 O9 W6 -35(3) . . . . ?
O2' W5 O9 W6 -46.8(17) . . . . ?
O3 W5 O9 W6 -12.4(15) . . . . ?
O36 W8 O12 W2 -151.9(17) . . . . ?
O17 W8 O12 W2 104.9(17) . . . . ?
O13 W8 O12 W2 -48.9(17) . . . . ?
O18 W8 O12 W2 29(3) . . . . ?
O3' W8 O12 W2 11.4(15) . . . . ?
O4 W8 O12 W2 45.1(17) . . . . ?
O31 W3 O13 W8 -150.8(15) . . . . ?
O7 W3 O13 W8 105.5(15) . . . . ?
O6 W3 O13 W8 -49.2(15) . . . . ?
O22 W3 O13 W8 22(3) . . . . ?
O2 W3 O13 W8 43.4(15) . . . . ?
O3' W3 O13 W8 11.6(13) . . . . ?
O37 W9 O14 W4 -159.0(14) . . . . ?
O15 W9 O14 W4 -60.2(15) . . . . ?
O18 W9 O14 W4 100.4(15) . . . . ?
O19 W9 O14 W4 18(3) . . . . ?
O2' W9 O14 W4 5.1(12) . . . . ?
O4 W9 O14 W4 35.2(15) . . . . ?
O37 W9 O15 W5 161.5(14) . . . . ?
O14 W9 O15 W5 59.0(14) . . . . ?
O18 W9 O15 W5 -25(3) . . . . ?
O19 W9 O15 W5 -98.8(14) . . . . ?
O2' W9 O15 W5 -5.5(12) . . . . ?
O4 W9 O15 W5 -38.1(14) . . . . ?
O35 W7 O16 W6 -147.6(15) . . . . ?
O19 W7 O16 W6 109.7(14) . . . . ?
O11 W7 O16 W6 -46.5(14) . . . . ?
O17 W7 O16 W6 36(3) . . . . ?
O4 W7 O16 W6 45.7(14) . . . . ?
O36 W8 O17 W7 153.4(15) . . . . ?
O12 W8 O17 W7 -103.4(16) . . . . ?
O13 W8 O17 W7 -23(3) . . . . ?
O18 W8 O17 W7 52.3(15) . . . . ?
O3' W8 O17 W7 -40.8(16) . . . . ?
O4 W8 O17 W7 -10.7(13) . . . . ?
O35 W7 O19 W9 157.7(15) . . . . ?
O16 W7 O19 W9 -102.4(15) . . . . ?
O11 W7 O19 W9 -21(3) . . . . ?
O17 W7 O19 W9 52.7(15) . . . . ?
O4 W7 O19 W9 -8.3(13) . . . . ?
O29 W1 O20 W10 -151.2(15) . . . . ?
O5 W1 O20 W10 -50.8(16) . . . . ?
O11 W1 O20 W10 33(3) . . . . ?
O10 W1 O20 W10 106.1(16) . . . . ?
O4' W1 O20 W10 42.8(15) . . . . ?
O1 W1 O20 W10 10.1(13) . . . . ?
O38 W10 O21 W2 -154.9(15) . . . . ?
O20 W10 O21 W2 -51.0(15) . . . . ?
O28 W10 O21 W2 30(3) . . . . ?
O26 W10 O21 W2 103.4(15) . . . . ?
O1 W10 O21 W2 9.3(13) . . . . ?
O1' W10 O21 W2 42.2(15) . . . . ?
O39 W11 O22 W3 145.8(15) . . . . ?
O26 W11 O22 W3 -112.6(16) . . . . ?
O27 W11 O22 W3 -35(3) . . . . ?
O23 W11 O22 W3 44.7(15) . . . . ?
O1' W11 O22 W3 -48.0(15) . . . . ?
O2 W11 O22 W3 -14.6(13) . . . . ?
O32 W4 O23 W11 156.9(15) . . . . ?
O8 W4 O23 W11 -103.5(15) . . . . ?
O7 W4 O23 W11 54.7(15) . . . . ?
O14 W4 O23 W11 -20(3) . . . . ?
O2 W4 O23 W11 -5.3(13) . . . . ?
O2' W4 O23 W11 -37.5(15) . . . . ?
O40 W12 O24 W5 149.8(16) . . . . ?
O25 W12 O24 W5 45.2(16) . . . . ?
O27 W12 O24 W5 -106.8(16) . . . . ?
O28 W12 O24 W5 -26(3) . . . . ?
O3 W12 O24 W5 -11.8(14) . . . . ?
O1' W12 O24 W5 -44.4(16) . . . . ?
O40 W12 O25 W6 -146.0(17) . . . . ?
O24 W12 O25 W6 -42.5(18) . . . . ?
O27 W12 O25 W6 37(3) . . . . ?
O28 W12 O25 W6 114.8(18) . . . . ?
O3 W12 O25 W6 16.2(15) . . . . ?
O1' W12 O25 W6 48.7(18) . . . . ?
O34 W6 O25 W12 142.7(17) . . . . ?
O10 W6 O25 W12 -112.8(18) . . . . ?
O9 W6 O25 W12 41.2(18) . . . . ?
O16 W6 O25 W12 -30(3) . . . . ?
O4' W6 O25 W12 -49.8(18) . . . . ?
O3 W6 O25 W12 -16.0(15) . . . . ?
O39 W11 O26 W10 -152.5(14) . . . . ?
O22 W11 O26 W10 105.7(15) . . . . ?
O27 W11 O26 W10 -49.7(15) . . . . ?
O23 W11 O26 W10 32(3) . . . . ?
O1' W11 O26 W10 12.2(13) . . . . ?
O2 W11 O26 W10 44.7(15) . . . . ?
O39 W11 O27 W12 154.3(13) . . . . ?
O26 W11 O27 W12 51.3(14) . . . . ?
O22 W11 O27 W12 -25(2) . . . . ?
O23 W11 O27 W12 -105.2(14) . . . . ?
O1' W11 O27 W12 -10.5(11) . . . . ?
O2 W11 O27 W12 -43.0(14) . . . . ?
W3 O2 P1 O4 62.7(17) . . . . ?
W4 O2 P1 O4 -65.1(17) . . . . ?
W11 O2 P1 O4 179.7(13) . . . . ?
W3 O2 P1 O3 -176.4(14) . . . . ?
W4 O2 P1 O3 55.9(17) . . . . ?
W11 O2 P1 O3 -59.3(16) . . . . ?
W3 O2 P1 O1 -56.9(18) . . . . ?
W4 O2 P1 O1 175.3(14) . . . . ?
W11 O2 P1 O1 60.1(16) . . . . ?
W1 O4' P1 O3' -59.2(16) . . . . ?
W6 O4' P1 O3' 176.7(12) . . . . ?
W1 O4' P1 O2' -178.2(13) . . . . ?
W6 O4' P1 O2' 57.7(15) . . . . ?
W1 O4' P1 O1' 61.5(16) . . . . ?
W6 O4' P1 O1' -62.5(15) . . . . ?
W7 O4 P1 O2 179.9(15) . . . . ?
W9 O4 P1 O2 55.3(16) . . . . ?
W8 O4 P1 O2 -56.1(16) . . . . ?
W7 O4 P1 O3 58.7(18) . . . . ?
W9 O4 P1 O3 -65.9(16) . . . . ?
W8 O4 P1 O3 -177.3(13) . . . . ?
W7 O4 P1 O1 -59.9(18) . . . . ?
W9 O4 P1 O1 175.5(14) . . . . ?
W8 O4 P1 O1 64.1(16) . . . . ?
W8 O3' P1 O4' -59.0(16) . . . . ?
W3 O3' P1 O4' 177.2(12) . . . . ?
W8 O3' P1 O2' 60.7(16) . . . . ?
W3 O3' P1 O2' -63.2(15) . . . . ?
W8 O3' P1 O1' 179.9(13) . . . . ?
W3 O3' P1 O1' 56.1(16) . . . . ?
W5 O2' P1 O4' -60.6(16) . . . . ?
W9 O2' P1 O4' 63.2(16) . . . . ?
W4 O2' P1 O4' -178.3(12) . . . . ?
W5 O2' P1 O3' 179.9(13) . . . . ?
W9 O2' P1 O3' -56.4(16) . . . . ?
W4 O2' P1 O3' 62.1(15) . . . . ?
W5 O2' P1 O1' 60.3(16) . . . . ?
W9 O2' P1 O1' -176.0(13) . . . . ?
W4 O2' P1 O1' -57.4(15) . . . . ?
W11 O1' P1 O4' -178.2(13) . . . . ?
W12 O1' P1 O4' 59.4(15) . . . . ?
W10 O1' P1 O4' -55.5(15) . . . . ?
W11 O1' P1 O3' -57.6(16) . . . . ?
W12 O1' P1 O3' 180.0(12) . . . . ?
W10 O1' P1 O3' 65.1(15) . . . . ?
W11 O1' P1 O2' 61.3(16) . . . . ?
W12 O1' P1 O2' -61.1(15) . . . . ?
W10 O1' P1 O2' -175.9(12) . . . . ?
W12 O3 P1 O2 61.5(18) . . . . ?
W6 O3 P1 O2 -176.1(13) . . . . ?
W5 O3 P1 O2 -61.2(16) . . . . ?
W12 O3 P1 O4 -177.1(14) . . . . ?
W6 O3 P1 O4 -54.8(16) . . . . ?
W5 O3 P1 O4 60.1(16) . . . . ?
W12 O3 P1 O1 -58.5(18) . . . . ?
W6 O3 P1 O1 63.8(16) . . . . ?
W5 O3 P1 O1 178.7(14) . . . . ?
W10 O1 P1 O2 -64.4(17) . . . . ?
W2 O1 P1 O2 57.8(17) . . . . ?
W1 O1 P1 O2 175.6(14) . . . . ?
W10 O1 P1 O4 175.0(15) . . . . ?
W2 O1 P1 O4 -62.8(17) . . . . ?
W1 O1 P1 O4 54.9(17) . . . . ?
W10 O1 P1 O3 55.8(17) . . . . ?
W2 O1 P1 O3 178.1(14) . . . . ?
W1 O1 P1 O3 -64.2(16) . . . . ?
Gd1 O41 P2 O42 -76(2) . . . . ?
Gd1 O41 P2 O43 158.3(18) . . . . ?
Gd1 O41 P2 C1 43(2) . . . . ?
C3 O42 P2 O41 -62(2) . . . . ?
C3 O42 P2 O43 60.8(18) . . . . ?
C3 O42 P2 C1 175.0(17) . . . . ?
C6 O43 P2 O41 -164.9(15) . . . . ?
C6 O43 P2 O42 67.8(18) . . . . ?
C6 O43 P2 C1 -45.0(18) . . . . ?
Gd1 O47 P4 O48 123.0(18) . . . . ?
Gd1 O47 P4 O49 -116.1(18) . . . . ?
Gd1 O47 P4 C15 5(2) . . . . ?
C17 O48 P4 O47 140.4(17) . . . . ?
C17 O48 P4 O49 15(2) . . . . ?
C17 O48 P4 C15 -97.3(19) . . . . ?
C20 O49 P4 O47 -16.9(18) . . . . ?
C20 O49 P4 O48 104.8(15) . . . . ?
C20 O49 P4 C15 -142.1(14) . . . . ?
Gd1 O50 P5 O51 160(2) . . . . ?
Gd1 O50 P5 O52 -86(3) . . . . ?
Gd1 O50 P5 C16 39(3) . . . . ?
C23 O51 P5 O50 -59(2) . . . . ?
C23 O51 P5 O52 -176.5(17) . . . . ?
C23 O51 P5 C16 66.6(19) . . . . ?
C26 O52 P5 O50 176.4(13) . . . . ?
C26 O52 P5 O51 -61.6(15) . . . . ?
C26 O52 P5 C16 50.3(16) . . . . ?
Gd1 O53 P6 O54 109.4(19) . . . . ?
Gd1 O53 P6 O55 -128.4(18) . . . . ?
Gd1 O53 P6 C29 -13(2) . . . . ?
C31 O54 P6 O53 -176(2) . . . . ?
C31 O54 P6 O55 58(2) . . . . ?
C31 O54 P6 C29 -51(2) . . . . ?
C34 O55 P6 O53 -68.7(18) . . . . ?
C34 O55 P6 O54 53.1(18) . . . . ?
C34 O55 P6 C29 168.4(16) . . . . ?
Gd1 O44 P3 O46 -100.0(19) . . . . ?
Gd1 O44 P3 O45 140.2(17) . . . . ?
Gd1 O44 P3 C2 20(2) . . . . ?
C12 O46 P3 O44 -55.6(17) . . . . ?
C12 O46 P3 O45 62.7(16) . . . . ?
C12 O46 P3 C2 177.8(15) . . . . ?
C9 O45 P3 O44 -175.5(13) . . . . ?
C9 O45 P3 O46 60.6(15) . . . . ?
C9 O45 P3 C2 -50.5(16) . . . . ?
Gd1 O56 P7 O57 156(2) . . . . ?
Gd1 O56 P7 O58 -85(3) . . . . ?
Gd1 O56 P7 C30 35(3) . . . . ?
C37 O57 P7 O56 36.4(18) . . . . ?
C37 O57 P7 O58 -83.2(15) . . . . ?
C37 O57 P7 C30 162.7(15) . . . . ?
C40 O58 P7 O56 -173.9(13) . . . . ?
C40 O58 P7 O57 -49.3(15) . . . . ?
C40 O58 P7 C30 62.3(16) . . . . ?
O41 P2 C1 C2 48(2) . . . . ?
O42 P2 C1 C2 172.9(18) . . . . ?
O43 P2 C1 C2 -68(2) . . . . ?
P2 C1 C2 P3 -98(2) . . . . ?
O44 P3 C2 C1 54(2) . . . . ?
O46 P3 C2 C1 179.6(16) . . . . ?
O45 P3 C2 C1 -65.5(19) . . . . ?
P2 O42 C3 C5 82(2) . . . . ?
P2 O42 C3 C4 -154(2) . . . . ?
P2 O43 C6 C7 -78(2) . . . . ?
P2 O43 C6 C8 156.7(17) . . . . ?
P3 O45 C9 C10 129.9(18) . . . . ?
P3 O45 C9 C11 -109.0(19) . . . . ?
P3 O46 C12 C13 82(2) . . . . ?
P3 O46 C12 C14 -153.0(17) . . . . ?
O47 P4 C15 C16 -77(2) . . . . ?
O48 P4 C15 C16 163.7(18) . . . . ?
O49 P4 C15 C16 50(2) . . . . ?
P4 C15 C16 P5 93(2) . . . . ?
O50 P5 C16 C15 -50(2) . . . . ?
O51 P5 C16 C15 -177.1(17) . . . . ?
O52 P5 C16 C15 73(2) . . . . ?
P4 O48 C17 C18 78(2) . . . . ?
P4 O48 C17 C19 -165(2) . . . . ?
P4 O49 C20 C22 118.0(18) . . . . ?
P4 O49 C20 C21 -118.8(19) . . . . ?
P5 O51 C23 C24 -6(3) . . . . ?
P5 O51 C23 C25 118.3(19) . . . . ?
P5 O52 C26 C27 -137.2(16) . . . . ?
P5 O52 C26 C28 103.3(18) . . . . ?
O53 P6 C29 C30 -63(2) . . . . ?
O54 P6 C29 C30 175.6(16) . . . . ?
O55 P6 C29 C30 60.7(19) . . . . ?
P6 C29 C30 P7 92(2) . . . . ?
O56 P7 C30 C29 -56(2) . . . . ?
O57 P7 C30 C29 176.1(18) . . . . ?
O58 P7 C30 C29 64(2) . . . . ?
P6 O54 C31 C33 -30(3) . . . . ?
P6 O54 C31 C32 -161(2) . . . . ?
P6 O55 C34 C35 -37(2) . . . . ?
P6 O55 C34 C36 78(2) . . . . ?
P7 O57 C37 C39 144.3(17) . . . . ?
P7 O57 C37 C38 -95.5(18) . . . . ?
P7 O58 C40 C41 124.1(17) . . . . ?
P7 O58 C40 C42 -113.7(18) . . . . ?
